data_7007565
loop_
_publ_author_name
'Hebden, Travis J.'
'Brennessel, William W.'
'Flaschenriem, Christine J.'
'Holland, Patrick L.'

_publ_section_title
;
 A dinucleating ligand related to the beta-diketiminates.
;
_journal_issue 32
_journal_name_full 'Dalton transactions (Cambridge, England : 2003)'
_journal_page_first 3855
_journal_page_last 3857
_journal_paper_doi 10.1039/b607440e
_journal_year 2006
_chemical_absolute_configuration ad
_chemical_formula_moiety 'C88 H116 K4 N8, C4 H10 O'
_chemical_formula_sum 'C92 H126 K4 N8 O'
_chemical_formula_weight 1516.41
_chemical_name_common holph18
_chemical_name_systematic
;
?
;
_space_group_IT_number 154
_symmetry_cell_setting trigonal
_symmetry_space_group_name_Hall 'P 32 2"'
_symmetry_space_group_name_H-M 'P 32 2 1'
_atom_sites_solution_hydrogens geom
_atom_sites_solution_primary direct
_atom_sites_solution_secondary difmap
_audit_creation_method SHELXL-97
_cell_angle_alpha 90.00
_cell_angle_beta 90.00
_cell_angle_gamma 120.00
_cell_formula_units_Z 3
_cell_length_a 14.1939(7)
_cell_length_b 14.1939(7)
_cell_length_c 37.812(4)
_cell_measurement_reflns_used 3946
_cell_measurement_temperature 223.0(5)
_cell_measurement_theta_max 24.04
_cell_measurement_theta_min 2.72
_cell_volume 6597.3(8)
_computing_cell_refinement 'SAINT, Bruker'
_computing_data_collection 'APEX2, Bruker'
_computing_data_reduction 'SAINT, Bruker'
_computing_molecular_graphics 'SHELXTL, Bruker'
_computing_publication_material 'Bruker SHELXTL'
_computing_structure_refinement 'SHELXL-97 (Sheldrick, 1997)'
_computing_structure_solution 'SIR97, CNR-IC'
_diffrn_ambient_temperature 223.0(5)
_diffrn_measured_fraction_theta_full 0.996
_diffrn_measured_fraction_theta_max 0.996
_diffrn_measurement_device_type 'Bruker SMART APEX II CCD Platform'
_diffrn_measurement_method 'area detector, \w scans per \f'
_diffrn_radiation_monochromator graphite
_diffrn_radiation_source 'fine-focus sealed tube'
_diffrn_radiation_type MoK\a
_diffrn_radiation_wavelength 0.71073
_diffrn_reflns_av_R_equivalents 0.0562
_diffrn_reflns_av_sigmaI/netI 0.0564
_diffrn_reflns_limit_h_max 20
_diffrn_reflns_limit_h_min -18
_diffrn_reflns_limit_k_max 19
_diffrn_reflns_limit_k_min -20
_diffrn_reflns_limit_l_max 53
_diffrn_reflns_limit_l_min -53
_diffrn_reflns_number 64605
_diffrn_reflns_theta_full 30.49
_diffrn_reflns_theta_max 30.49
_diffrn_reflns_theta_min 1.66
_exptl_absorpt_coefficient_mu 0.251
_exptl_absorpt_correction_T_max 0.9851
_exptl_absorpt_correction_T_min 0.9239
_exptl_absorpt_correction_type multi-scan
_exptl_absorpt_process_details 'SADABS, R. Blessing, 1995'
_exptl_crystal_colour red
_exptl_crystal_density_diffrn 1.145
_exptl_crystal_density_method 'not measured'
_exptl_crystal_description 'hexagonal plate'
_exptl_crystal_F_000 2454
_exptl_crystal_size_max 0.32
_exptl_crystal_size_mid 0.24
_exptl_crystal_size_min 0.06
_refine_diff_density_max 0.315
_refine_diff_density_min -0.243
_refine_diff_density_rms 0.041
_refine_ls_abs_structure_details 'Flack H D (1983), 5870 Friedel pairs, Acta Cryst. A39, 876-881'
_refine_ls_abs_structure_Flack 0.04(3)
_refine_ls_extinction_method none
_refine_ls_goodness_of_fit_ref 1.024
_refine_ls_hydrogen_treatment constr
_refine_ls_matrix_type full
_refine_ls_number_parameters 518
_refine_ls_number_reflns 13293
_refine_ls_number_restraints 22
_refine_ls_restrained_S_all 1.029
_refine_ls_R_factor_all 0.1051
_refine_ls_R_factor_gt 0.0512
_refine_ls_shift/su_max 0.001
_refine_ls_shift/su_mean 0.000
_refine_ls_structure_factor_coef Fsqd
_refine_ls_weighting_details 'calc w=1/[\s^2^(Fo^2^)+(0.0709P)^2^+0.0000P] where P=(Fo^2^+2Fc^2^)/3'
_refine_ls_weighting_scheme calc
_refine_ls_wR_factor_gt 0.1184
_refine_ls_wR_factor_ref 0.1370
_reflns_number_gt 8093
_reflns_number_total 13293
_reflns_threshold_expression >2sigma(I)
_cod_data_source_file b607440e.txt
_cod_data_source_block 2
_cod_original_cell_volume 6597.2(8)
_cod_database_code 7007565

loop_
_symmetry_equiv_pos_as_xyz
'x, y, z'
'-y, x-y, z+2/3'
'-x+y, -x, z+1/3'
'y, x, -z'
'x-y, -y, -z+1/3'
'-x, -x+y, -z+2/3'

loop_
_atom_site_label
_atom_site_type_symbol
_atom_site_fract_x
_atom_site_fract_y
_atom_site_fract_z
_atom_site_U_iso_or_equiv
_atom_site_adp_type
_atom_site_occupancy
_atom_site_symmetry_multiplicity
_atom_site_calc_flag
_atom_site_refinement_flags
_atom_site_disorder_assembly
_atom_site_disorder_group
K1 K 0.35450(4) 0.46999(4) -0.053193(13) 0.04401(12) Uani 1 1 d . A .
K2 K 0.21844(5) 0.21844(5) 0.0000 0.05010(19) Uani 1 2 d S . .
K3 K 0.60689(5) 0.60689(5) 0.0000 0.04530(17) Uani 1 2 d S A .
N1 N 0.25274(14) 0.20047(14) 0.07030(4) 0.0383(4) Uani 1 1 d . A .
N2 N 0.31670(14) 0.41907(14) 0.03360(5) 0.0411(4) Uani 1 1 d . A .
N3 N 0.39355(15) 0.52163(14) 0.02156(5) 0.0414(4) Uani 1 1 d . . .
N4 N 0.50372(15) 0.69003(14) -0.04123(5) 0.0406(4) Uani 1 1 d . . .
C1 C 0.16487(16) 0.20824(19) 0.07740(5) 0.0428(5) Uani 1 1 d . A .
C2 C 0.15759(19) 0.2985(2) 0.06808(6) 0.0507(6) Uani 1 1 d . A .
H2A H 0.0871 0.2885 0.0701 0.061 Uiso 1 1 calc R . .
C3 C 0.23798(17) 0.40573(19) 0.05575(6) 0.0420(5) Uani 1 1 d . A .
C4 C 0.22859(19) 0.4987(2) 0.06687(6) 0.0468(5) Uani 1 1 d . . .
C5 C 0.1477(2) 0.4909(3) 0.09016(7) 0.0661(7) Uani 1 1 d . A .
H5A H 0.0980 0.4231 0.1000 0.079 Uiso 1 1 calc R . .
C6 C 0.1403(3) 0.5798(3) 0.09865(9) 0.0861(10) Uani 1 1 d . . .
H6A H 0.0855 0.5729 0.1142 0.103 Uiso 1 1 calc R A .
C7 C 0.2125(3) 0.6801(3) 0.08470(9) 0.0900(11) Uani 1 1 d . A .
H7A H 0.2054 0.7406 0.0904 0.108 Uiso 1 1 calc R . .
C8 C 0.2949(3) 0.6931(3) 0.06255(8) 0.0727(8) Uani 1 1 d . . .
H8A H 0.3442 0.7621 0.0534 0.087 Uiso 1 1 calc R A .
C9 C 0.3047(2) 0.6017(2) 0.05364(6) 0.0473(5) Uani 1 1 d . A .
C10 C 0.39140(19) 0.61054(18) 0.03071(5) 0.0422(5) Uani 1 1 d . A .
C11 C 0.4760(2) 0.71803(18) 0.01912(6) 0.0473(5) Uani 1 1 d . . .
H11A H 0.5046 0.7704 0.0372 0.057 Uiso 1 1 calc R A .
C12 C 0.52173(18) 0.75649(17) -0.01388(6) 0.0436(5) Uani 1 1 d . A .
C13 C 0.05635(19) 0.1112(2) 0.09271(7) 0.0635(7) Uani 1 1 d . . .
C14 C 0.0680(2) 0.0219(3) 0.10951(9) 0.0804(10) Uani 1 1 d . A .
H14A H -0.0026 -0.0353 0.1174 0.121 Uiso 1 1 calc R . .
H14B H 0.1169 0.0507 0.1296 0.121 Uiso 1 1 calc R . .
H14C H 0.0974 -0.0075 0.0924 0.121 Uiso 1 1 calc R . .
C15 C 0.0056(3) 0.1497(3) 0.12127(10) 0.1056(14) Uani 1 1 d . A .
H15A H -0.0480 0.0875 0.1346 0.158 Uiso 1 1 calc R . .
H15B H -0.0293 0.1858 0.1101 0.158 Uiso 1 1 calc R . .
H15C H 0.0621 0.2001 0.1371 0.158 Uiso 1 1 calc R . .
C16 C -0.0225(3) 0.0641(3) 0.06173(10) 0.1163(17) Uani 1 1 d . A .
H16A H -0.0928 0.0076 0.0702 0.174 Uiso 1 1 calc R . .
H16B H 0.0055 0.0335 0.0446 0.174 Uiso 1 1 calc R . .
H16C H -0.0306 0.1213 0.0506 0.174 Uiso 1 1 calc R . .
C17 C 0.6089(2) 0.88091(18) -0.01539(8) 0.0582(7) Uani 1 1 d . . .
C18 C 0.6398(3) 0.9281(2) -0.05217(10) 0.0926(12) Uani 1 1 d . A .
H18A H 0.6942 1.0046 -0.0506 0.139 Uiso 1 1 calc R . .
H18B H 0.5759 0.9200 -0.0642 0.139 Uiso 1 1 calc R . .
H18C H 0.6692 0.8898 -0.0653 0.139 Uiso 1 1 calc R . .
C19 C 0.5719(4) 0.9504(3) 0.00454(14) 0.1386(19) Uani 1 1 d . A .
H19A H 0.6238 1.0268 0.0007 0.208 Uiso 1 1 calc R . .
H19B H 0.5676 0.9345 0.0296 0.208 Uiso 1 1 calc R . .
H19C H 0.5009 0.9342 -0.0040 0.208 Uiso 1 1 calc R . .
C20 C 0.7117(3) 0.8908(3) 0.00134(12) 0.1096(15) Uani 1 1 d . A .
H20A H 0.7688 0.9665 0.0015 0.164 Uiso 1 1 calc R . .
H20B H 0.7355 0.8485 -0.0123 0.164 Uiso 1 1 calc R . .
H20C H 0.6961 0.8636 0.0254 0.164 Uiso 1 1 calc R . .
C21 C 0.29624(17) 0.14724(18) 0.09005(6) 0.0409(5) Uani 1 1 d . . .
C22 C 0.32321(19) 0.07620(19) 0.07326(6) 0.0489(5) Uani 1 1 d . A .
C23 C 0.3842(2) 0.0390(3) 0.09117(8) 0.0668(8) Uani 1 1 d . . .
H23A H 0.4030 -0.0078 0.0795 0.080 Uiso 1 1 calc R A .
C24 C 0.4172(3) 0.0693(3) 0.12527(8) 0.0863(11) Uani 1 1 d . A .
H24A H 0.4588 0.0442 0.1370 0.104 Uiso 1 1 calc R . .
C25 C 0.3887(3) 0.1362(3) 0.14196(7) 0.0825(10) Uani 1 1 d . . .
H25A H 0.4107 0.1555 0.1656 0.099 Uiso 1 1 calc R A .
C26 C 0.3290(2) 0.1773(2) 0.12605(6) 0.0545(6) Uani 1 1 d . A .
C27 C 0.3030(2) 0.2550(3) 0.14554(6) 0.0641(8) Uani 1 1 d . . .
H27A H 0.2340 0.2445 0.1355 0.077 Uiso 1 1 calc R A .
C28 C 0.2841(3) 0.2333(3) 0.18505(7) 0.0873(11) Uani 1 1 d . A .
H28A H 0.2312 0.1573 0.1889 0.131 Uiso 1 1 calc R . .
H28B H 0.2571 0.2784 0.1949 0.131 Uiso 1 1 calc R . .
H28C H 0.3521 0.2506 0.1965 0.131 Uiso 1 1 calc R . .
C29 C 0.3873(4) 0.3718(3) 0.13917(10) 0.1050(13) Uani 1 1 d . A .
H29A H 0.3871 0.3891 0.1144 0.158 Uiso 1 1 calc R . .
H29B H 0.4584 0.3833 0.1456 0.158 Uiso 1 1 calc R . .
H29C H 0.3707 0.4184 0.1534 0.158 Uiso 1 1 calc R . .
C30 C 0.2883(3) 0.0381(2) 0.03553(8) 0.0655(7) Uani 0.625(5) 1 d PD A 1
H30A H 0.2397 0.0655 0.0278 0.079 Uiso 0.625(5) 1 calc PR A 1
C31 C 0.3740(5) 0.0733(5) 0.01021(15) 0.0730(14) Uani 0.625(5) 1 d PD A 1
H31A H 0.3440 0.0401 -0.0125 0.109 Uiso 0.625(5) 1 calc PR A 1
H31B H 0.4258 0.0519 0.0180 0.109 Uiso 0.625(5) 1 calc PR A 1
H31C H 0.4105 0.1519 0.0080 0.109 Uiso 0.625(5) 1 calc PR A 1
C32 C 0.2175(5) -0.0933(4) 0.03608(16) 0.0909(14) Uani 0.625(5) 1 d PD A 1
H32A H 0.1613 -0.1166 0.0540 0.136 Uiso 0.625(5) 1 calc PR A 1
H32B H 0.2646 -0.1226 0.0415 0.136 Uiso 0.625(5) 1 calc PR A 1
H32C H 0.1841 -0.1195 0.0131 0.136 Uiso 0.625(5) 1 calc PR A 1
C30' C 0.2883(3) 0.0381(2) 0.03553(8) 0.0655(7) Uani 0.375(5) 1 d PD A 5
H30B H 0.2999 0.1072 0.0252 0.079 Uiso 0.375(5) 1 calc PR A 5
C31' C 0.3722(9) 0.0250(9) 0.0140(3) 0.0730(14) Uani 0.375(5) 1 d PD A 5
H31D H 0.4444 0.0855 0.0188 0.109 Uiso 0.375(5) 1 calc PR A 5
H31E H 0.3563 0.0237 -0.0110 0.109 Uiso 0.375(5) 1 calc PR A 5
H31F H 0.3692 -0.0426 0.0205 0.109 Uiso 0.375(5) 1 calc PR A 5
C32' C 0.1795(7) -0.0303(7) 0.0252(3) 0.0909(14) Uani 0.375(5) 1 d PD A 5
H32D H 0.1769 -0.0460 0.0001 0.136 Uiso 0.375(5) 1 calc PR A 5
H32E H 0.1379 0.0056 0.0298 0.136 Uiso 0.375(5) 1 calc PR A 5
H32F H 0.1488 -0.0977 0.0385 0.136 Uiso 0.375(5) 1 calc PR A 5
C33 C 0.49412(18) 0.71157(17) -0.07694(6) 0.0434(5) Uani 1 1 d . A .
C34 C 0.4127(2) 0.73522(19) -0.08830(7) 0.0531(6) Uani 1 1 d . . .
C35 C 0.3966(3) 0.7404(3) -0.12452(9) 0.0750(8) Uani 1 1 d . A .
H35A H 0.3435 0.7569 -0.1321 0.090 Uiso 1 1 calc R . .
C36 C 0.4560(3) 0.7221(3) -0.14916(8) 0.0835(10) Uani 1 1 d . . .
H36A H 0.4418 0.7241 -0.1733 0.100 Uiso 1 1 calc R A .
C37 C 0.5367(3) 0.7009(3) -0.13878(7) 0.0696(8) Uani 1 1 d . A .
H37A H 0.5783 0.6899 -0.1559 0.083 Uiso 1 1 calc R . .
C38 C 0.5566(2) 0.6956(2) -0.10283(7) 0.0518(6) Uani 1 1 d . . .
C39 C 0.6497(2) 0.6776(3) -0.09242(7) 0.0678(8) Uani 1 1 d . A .
H39A H 0.6589 0.6878 -0.0665 0.081 Uiso 1 1 calc R . .
C40 C 0.6300(3) 0.5669(3) -0.10031(11) 0.0922(11) Uani 1 1 d . . .
H40A H 0.5636 0.5134 -0.0887 0.138 Uiso 1 1 calc R A .
H40B H 0.6906 0.5599 -0.0917 0.138 Uiso 1 1 calc R . .
H40C H 0.6230 0.5549 -0.1257 0.138 Uiso 1 1 calc R . .
C41 C 0.7574(3) 0.7617(3) -0.10941(16) 0.1291(17) Uani 1 1 d . . .
H41A H 0.8171 0.7587 -0.0981 0.194 Uiso 1 1 calc R A .
H41B H 0.7669 0.8338 -0.1065 0.194 Uiso 1 1 calc R . .
H41C H 0.7563 0.7457 -0.1344 0.194 Uiso 1 1 calc R . .
C42 C 0.3425(2) 0.7535(2) -0.06201(8) 0.0627(7) Uani 1 1 d . A .
H42A H 0.3902 0.7926 -0.0417 0.075 Uiso 1 1 calc R . .
C43 C 0.2519(3) 0.6493(3) -0.04753(11) 0.0933(11) Uani 1 1 d . . .
H43A H 0.2820 0.6110 -0.0348 0.140 Uiso 1 1 calc R A .
H43B H 0.2069 0.6043 -0.0668 0.140 Uiso 1 1 calc R . .
H43C H 0.2081 0.6651 -0.0316 0.140 Uiso 1 1 calc R . .
C44 C 0.2984(4) 0.8252(3) -0.07556(11) 0.1001(12) Uani 1 1 d . . .
H44A H 0.3568 0.8897 -0.0866 0.150 Uiso 1 1 calc R A .
H44B H 0.2691 0.8464 -0.0559 0.150 Uiso 1 1 calc R . .
H44C H 0.2414 0.7851 -0.0928 0.150 Uiso 1 1 calc R . .
C45 C 0.580(2) -0.0815(19) 0.1108(5) 0.129(4) Uani 0.272(7) 1 d PD B -1
H45A H 0.6162 -0.0978 0.0919 0.194 Uiso 0.272(7) 1 calc PR B -1
H45B H 0.5461 -0.0426 0.1012 0.194 Uiso 0.272(7) 1 calc PR B -1
H45C H 0.5255 -0.1488 0.1216 0.194 Uiso 0.272(7) 1 calc PR B -1
C46 C 0.6528(17) -0.021(3) 0.1349(6) 0.173(5) Uani 0.272(7) 1 d PD B -1
H46A H 0.6948 0.0534 0.1256 0.207 Uiso 0.272(7) 1 calc PR B -1
H46B H 0.7034 -0.0481 0.1381 0.207 Uiso 0.272(7) 1 calc PR B -1
O1 O 0.6123(19) -0.015(3) 0.1690(8) 0.173(5) Uani 0.272(7) 1 d PD B -1
C47 C 0.6912(19) 0.095(2) 0.1789(7) 0.173(5) Uani 0.272(7) 1 d PD B -1
H47A H 0.7558 0.0956 0.1883 0.207 Uiso 0.272(7) 1 calc PR B -1
H47B H 0.7134 0.1406 0.1576 0.207 Uiso 0.272(7) 1 calc PR B -1
C48 C 0.656(2) 0.140(2) 0.2031(7) 0.129(4) Uani 0.272(7) 1 d PD B -1
H48A H 0.7178 0.2014 0.2142 0.194 Uiso 0.272(7) 1 calc PR B -1
H48B H 0.6134 0.0863 0.2210 0.194 Uiso 0.272(7) 1 calc PR B -1
H48C H 0.6109 0.1646 0.1916 0.194 Uiso 0.272(7) 1 calc PR B -1
C45' C 0.643(2) -0.026(2) 0.1143(6) 0.129(4) Uani 0.228(7) 1 d PD B -5
H45D H 0.6953 -0.0336 0.0998 0.194 Uiso 0.228(7) 1 calc PR B -5
H45E H 0.6220 0.0213 0.1025 0.194 Uiso 0.228(7) 1 calc PR B -5
H45F H 0.5794 -0.0969 0.1180 0.194 Uiso 0.228(7) 1 calc PR B -5
C46' C 0.690(2) 0.019(3) 0.1466(7) 0.173(5) Uani 0.228(7) 1 d PD B -5
H46C H 0.7484 0.0937 0.1432 0.207 Uiso 0.228(7) 1 calc PR B -5
H46D H 0.7210 -0.0230 0.1569 0.207 Uiso 0.228(7) 1 calc PR B -5
O1' O 0.610(3) 0.017(4) 0.1701(11) 0.173(5) Uani 0.228(7) 1 d PD B -5
C47' C 0.676(3) 0.105(3) 0.1931(9) 0.173(5) Uani 0.228(7) 1 d PD B -5
H47C H 0.6857 0.0747 0.2153 0.207 Uiso 0.228(7) 1 calc PR B -5
H47D H 0.7481 0.1478 0.1823 0.207 Uiso 0.228(7) 1 calc PR B -5
C48' C 0.638(3) 0.173(2) 0.2011(8) 0.129(4) Uani 0.228(7) 1 d PD B -5
H48D H 0.6462 0.1881 0.2262 0.194 Uiso 0.228(7) 1 calc PR B -5
H48E H 0.5616 0.1383 0.1947 0.194 Uiso 0.228(7) 1 calc PR B -5
H48F H 0.6786 0.2398 0.1879 0.194 Uiso 0.228(7) 1 calc PR B -5

loop_
_atom_site_aniso_label
_atom_site_aniso_U_11
_atom_site_aniso_U_22
_atom_site_aniso_U_33
_atom_site_aniso_U_23
_atom_site_aniso_U_13
_atom_site_aniso_U_12
K1 0.0431(3) 0.0315(2) 0.0532(3) -0.0038(2) -0.0031(2) 0.0154(2)
K2 0.0493(3) 0.0493(3) 0.0409(3) 0.00719(16) -0.00719(16) 0.0165(3)
K3 0.0364(3) 0.0364(3) 0.0638(4) 0.00322(15) -0.00322(15) 0.0187(3)
N1 0.0335(9) 0.0402(10) 0.0367(8) 0.0071(7) -0.0015(7) 0.0151(8)
N2 0.0396(10) 0.0396(9) 0.0487(10) 0.0067(8) 0.0103(8) 0.0232(8)
N3 0.0405(10) 0.0367(9) 0.0497(10) -0.0016(8) 0.0064(8) 0.0215(8)
N4 0.0412(10) 0.0292(9) 0.0492(10) 0.0012(8) 0.0010(8) 0.0160(8)
C1 0.0317(10) 0.0524(13) 0.0381(11) 0.0101(10) 0.0011(8) 0.0164(10)
C2 0.0405(13) 0.0641(16) 0.0524(13) 0.0159(11) 0.0096(10) 0.0299(12)
C3 0.0411(12) 0.0536(13) 0.0413(11) 0.0057(10) 0.0025(9) 0.0312(11)
C4 0.0492(13) 0.0673(16) 0.0395(12) 0.0016(11) 0.0022(10) 0.0409(13)
C5 0.0706(18) 0.088(2) 0.0563(15) 0.0037(14) 0.0164(13) 0.0525(17)
C6 0.097(3) 0.116(3) 0.075(2) -0.002(2) 0.0295(19) 0.075(2)
C7 0.117(3) 0.107(3) 0.090(2) -0.011(2) 0.023(2) 0.089(3)
C8 0.095(2) 0.0736(19) 0.0760(19) -0.0014(15) 0.0204(17) 0.0615(19)
C9 0.0607(15) 0.0571(14) 0.0412(12) -0.0015(11) 0.0037(11) 0.0423(13)
C10 0.0491(13) 0.0473(12) 0.0404(11) -0.0037(9) -0.0013(10) 0.0318(11)
C11 0.0556(14) 0.0381(11) 0.0537(13) -0.0086(10) -0.0054(11) 0.0276(11)
C12 0.0413(12) 0.0293(10) 0.0630(14) -0.0007(10) -0.0020(10) 0.0197(9)
C13 0.0339(12) 0.0702(18) 0.0716(16) 0.0280(14) 0.0051(11) 0.0148(13)
C14 0.0433(15) 0.0721(19) 0.096(2) 0.0452(17) 0.0036(15) 0.0068(14)
C15 0.072(2) 0.112(3) 0.128(3) 0.049(3) 0.054(2) 0.042(2)
C16 0.0552(19) 0.107(3) 0.125(3) 0.047(2) -0.0379(19) -0.0059(19)
C17 0.0574(15) 0.0270(11) 0.0840(18) -0.0025(12) -0.0091(13) 0.0166(11)
C18 0.086(2) 0.0331(14) 0.112(3) 0.0152(16) -0.0197(19) -0.0056(14)
C19 0.165(5) 0.0419(18) 0.200(5) -0.015(2) 0.046(4) 0.045(2)
C20 0.071(2) 0.0539(18) 0.159(4) 0.018(2) -0.047(2) -0.0026(16)
C21 0.0295(10) 0.0418(12) 0.0424(11) 0.0146(9) 0.0019(9) 0.0111(9)
C22 0.0431(13) 0.0445(13) 0.0563(13) 0.0162(11) -0.0024(11) 0.0197(11)
C23 0.0719(18) 0.0768(19) 0.0685(17) 0.0249(15) 0.0060(15) 0.0498(16)
C24 0.102(3) 0.131(3) 0.0662(19) 0.025(2) -0.0058(18) 0.088(3)
C25 0.089(2) 0.131(3) 0.0459(15) 0.0115(17) -0.0123(15) 0.069(2)
C26 0.0443(13) 0.0720(18) 0.0432(13) 0.0119(12) -0.0004(11) 0.0261(13)
C27 0.0488(14) 0.092(2) 0.0417(12) 0.0000(13) -0.0038(10) 0.0275(15)
C28 0.075(2) 0.121(3) 0.0469(15) -0.0010(17) 0.0057(14) 0.035(2)
C29 0.123(3) 0.089(3) 0.085(2) 0.003(2) 0.044(2) 0.039(2)
C30 0.078(2) 0.0631(17) 0.0727(18) -0.0124(14) -0.0211(16) 0.0483(16)
C31 0.087(3) 0.061(4) 0.058(2) 0.012(3) -0.005(2) 0.027(3)
C32 0.088(3) 0.054(3) 0.105(3) 0.002(2) -0.006(3) 0.016(2)
C30' 0.078(2) 0.0631(17) 0.0727(18) -0.0124(14) -0.0211(16) 0.0483(16)
C31' 0.087(3) 0.061(4) 0.058(2) 0.012(3) -0.005(2) 0.027(3)
C32' 0.088(3) 0.054(3) 0.105(3) 0.002(2) -0.006(3) 0.016(2)
C33 0.0415(12) 0.0284(10) 0.0517(13) 0.0087(9) 0.0032(10) 0.0111(9)
C34 0.0519(14) 0.0363(12) 0.0660(16) 0.0037(11) -0.0069(12) 0.0181(11)
C35 0.083(2) 0.073(2) 0.078(2) 0.0094(16) -0.0151(17) 0.0458(18)
C36 0.105(3) 0.092(2) 0.0604(17) 0.0140(16) -0.0119(18) 0.054(2)
C37 0.081(2) 0.0711(19) 0.0545(16) 0.0088(14) 0.0074(14) 0.0370(17)
C38 0.0494(14) 0.0456(14) 0.0546(14) 0.0052(11) 0.0023(11) 0.0193(11)
C39 0.0646(18) 0.090(2) 0.0545(16) 0.0097(14) 0.0142(13) 0.0425(16)
C40 0.073(2) 0.071(2) 0.135(3) 0.020(2) 0.005(2) 0.0387(18)
C41 0.060(2) 0.090(3) 0.223(5) 0.038(3) 0.034(3) 0.027(2)
C42 0.0555(15) 0.0519(15) 0.0878(19) 0.0037(14) -0.0077(13) 0.0321(13)
C43 0.073(2) 0.067(2) 0.140(3) 0.007(2) 0.027(2) 0.0355(18)
C44 0.115(3) 0.097(3) 0.127(3) 0.003(2) -0.014(2) 0.082(3)
C45 0.113(9) 0.123(13) 0.166(9) -0.076(8) -0.037(7) 0.069(7)
C46 0.099(6) 0.263(14) 0.145(8) -0.076(7) -0.025(6) 0.082(7)
O1 0.099(6) 0.263(14) 0.145(8) -0.076(7) -0.025(6) 0.082(7)
C47 0.099(6) 0.263(14) 0.145(8) -0.076(7) -0.025(6) 0.082(7)
C48 0.113(9) 0.123(13) 0.166(9) -0.076(8) -0.037(7) 0.069(7)
C45' 0.113(9) 0.123(13) 0.166(9) -0.076(8) -0.037(7) 0.069(7)
C46' 0.099(6) 0.263(14) 0.145(8) -0.076(7) -0.025(6) 0.082(7)
O1' 0.099(6) 0.263(14) 0.145(8) -0.076(7) -0.025(6) 0.082(7)
C47' 0.099(6) 0.263(14) 0.145(8) -0.076(7) -0.025(6) 0.082(7)
C48' 0.113(9) 0.123(13) 0.166(9) -0.076(8) -0.037(7) 0.069(7)

loop_
_atom_type_symbol
_atom_type_description
_atom_type_scat_dispersion_real
_atom_type_scat_dispersion_imag
_atom_type_scat_source
C C 0.0033 0.0016 'International Tables Vol C Tables 4.2.6.8 and 6.1.1.4'
H H 0.0000 0.0000 'International Tables Vol C Tables 4.2.6.8 and 6.1.1.4'
N N 0.0061 0.0033 'International Tables Vol C Tables 4.2.6.8 and 6.1.1.4'
O O 0.0106 0.0060 'International Tables Vol C Tables 4.2.6.8 and 6.1.1.4'
K K 0.2009 0.2494 'International Tables Vol C Tables 4.2.6.8 and 6.1.1.4'

loop_
_geom_angle_atom_site_label_1
_geom_angle_atom_site_label_2
_geom_angle_atom_site_label_3
_geom_angle
_geom_angle_site_symmetry_1
_geom_angle_site_symmetry_3
_geom_angle_publ_flag
N4 K1 N1 175.61(5) . 4 ?
N4 K1 N2 117.22(5) . 4 ?
N1 K1 N2 66.08(5) 4 4 ?
N4 K1 N3 67.57(5) . . ?
N1 K1 N3 116.42(5) 4 . ?
N2 K1 N3 81.14(5) 4 . ?
N4 K1 C21 148.93(6) . 4 ?
N1 K1 C21 27.19(5) 4 4 ?
N2 K1 C21 92.84(5) 4 4 ?
N3 K1 C21 129.06(6) . 4 ?
N4 K1 C33 26.84(5) . . ?
N1 K1 C33 148.85(6) 4 . ?
N2 K1 C33 130.19(6) 4 . ?
N3 K1 C33 93.82(6) . . ?
C21 K1 C33 125.48(6) 4 . ?
N4 K1 N3 92.36(5) . 4 ?
N1 K1 N3 90.89(5) 4 4 ?
N2 K1 N3 24.86(5) 4 4 ?
N3 K1 N3 69.57(5) . 4 ?
C21 K1 N3 117.38(5) 4 4 ?
C33 K1 N3 107.54(5) . 4 ?
N4 K1 N2 91.87(5) . . ?
N1 K1 N2 92.06(5) 4 . ?
N2 K1 N2 70.01(5) 4 . ?
N3 K1 N2 24.38(5) . . ?
C21 K1 N2 106.62(5) 4 . ?
C33 K1 N2 117.76(5) . . ?
N3 K1 N2 68.66(4) 4 . ?
N4 K1 C22 134.22(5) . 4 ?
N1 K1 C22 43.44(5) 4 4 ?
N2 K1 C22 107.43(5) 4 4 ?
N3 K1 C22 112.15(6) . 4 ?
C21 K1 C22 23.34(6) 4 4 ?
C33 K1 C22 119.97(6) . 4 ?
N3 K1 C22 131.85(5) 4 4 ?
N2 K1 C22 94.17(5) . 4 ?
N4 K1 C29 112.52(8) . 4 ?
N1 K1 C29 64.36(8) 4 4 ?
N2 K1 C29 83.24(9) 4 4 ?
N3 K1 C29 161.95(8) . 4 ?
C21 K1 C29 60.62(8) 4 4 ?
C33 K1 C29 89.37(9) . 4 ?
N3 K1 C29 92.52(8) 4 4 ?
N2 K1 C29 150.19(9) . 4 ?
C22 K1 C29 81.19(8) 4 4 ?
N4 K1 K2 136.84(4) . . ?
N1 K1 K2 47.42(3) 4 . ?
N2 K1 K2 48.10(4) 4 . ?
N3 K1 K2 69.83(4) . . ?
C21 K1 K2 69.06(4) 4 . ?
C33 K1 K2 163.59(5) . . ?
N3 K1 K2 66.26(3) 4 . ?
N2 K1 K2 46.11(3) . . ?
C22 K1 K2 69.76(4) 4 . ?
C29 K1 K2 105.76(8) 4 . ?
N4 K1 K3 48.11(4) . . ?
N1 K1 K3 135.73(4) 4 . ?
N2 K1 K3 70.31(4) 4 . ?
N3 K1 K3 47.60(4) . . ?
C21 K1 K3 162.92(4) 4 . ?
C33 K1 K3 70.27(4) . . ?
N3 K1 K3 46.11(3) 4 . ?
N2 K1 K3 65.72(3) . . ?
C22 K1 K3 159.56(4) 4 . ?
C29 K1 K3 117.93(6) 4 . ?
K2 K1 K3 96.470(16) . . ?
N1 K2 N1 175.15(8) . 4 ?
N1 K2 N2 68.25(5) . . ?
N1 K2 N2 107.81(5) 4 . ?
N1 K2 N2 107.81(5) . 4 ?
N1 K2 N2 68.25(5) 4 4 ?
N2 K2 N2 80.27(7) . 4 ?
N1 K2 C1 155.41(6) . 4 ?
N1 K2 C1 26.29(5) 4 4 ?
N2 K2 C1 129.85(5) . 4 ?
N2 K2 C1 65.75(6) 4 4 ?
N1 K2 C1 26.29(5) . . ?
N1 K2 C1 155.41(6) 4 . ?
N2 K2 C1 65.75(6) . . ?
N2 K2 C1 129.85(5) 4 . ?
C1 K2 C1 162.70(9) 4 . ?
N1 K2 C2 47.48(6) . . ?
N1 K2 C2 132.23(6) 4 . ?
N2 K2 C2 48.23(6) . . ?
N2 K2 C2 126.80(6) 4 . ?
C1 K2 C2 155.72(6) 4 . ?
C1 K2 C2 26.06(6) . . ?
N1 K2 C2 132.23(6) . 4 ?
N1 K2 C2 47.48(6) 4 4 ?
N2 K2 C2 126.80(6) . 4 ?
N2 K2 C2 48.23(6) 4 4 ?
C1 K2 C2 26.06(6) 4 4 ?
C1 K2 C2 155.72(6) . 4 ?
C2 K2 C2 174.97(10) . 4 ?
N1 K2 C3 60.44(5) . . ?
N1 K2 C3 117.11(5) 4 . ?
N2 K2 C3 23.41(5) . . ?
N2 K2 C3 103.67(6) 4 . ?
C1 K2 C3 143.17(5) 4 . ?
C1 K2 C3 48.22(6) . . ?
C2 K2 C3 25.95(6) . . ?
C2 K2 C3 149.32(6) 4 . ?
N1 K2 C3 117.11(5) . 4 ?
N1 K2 C3 60.44(5) 4 4 ?
N2 K2 C3 103.67(6) . 4 ?
N2 K2 C3 23.41(5) 4 4 ?
C1 K2 C3 48.21(6) 4 4 ?
C1 K2 C3 143.17(5) . 4 ?
C2 K2 C3 149.32(6) . 4 ?
C2 K2 C3 25.95(6) 4 4 ?
C3 K2 C3 127.08(8) . 4 ?
N1 K2 C32' 118.16(18) . 4 ?
N1 K2 C32' 65.07(17) 4 4 ?
N2 K2 C32' 103.97(17) . 4 ?
N2 K2 C32' 132.08(16) 4 4 ?
C1 K2 C32' 76.90(19) 4 4 ?
C1 K2 C32' 92.71(18) . 4 ?
C2 K2 C32' 80.59(19) . 4 ?
C2 K2 C32' 102.47(19) 4 4 ?
C3 K2 C32' 88.40(18) . 4 ?
C3 K2 C32' 124.00(18) 4 4 ?
N3 K3 N3 79.83(7) . 4 ?
N3 K3 N4 105.38(5) . 4 ?
N3 K3 N4 69.88(5) 4 4 ?
N3 K3 N4 69.89(5) . . ?
N3 K3 N4 105.38(5) 4 . ?
N4 K3 N4 174.12(8) 4 . ?
N3 K3 C12 128.31(6) . 4 ?
N3 K3 C12 67.44(6) 4 4 ?
N4 K3 C12 26.62(6) 4 4 ?
N4 K3 C12 155.47(6) . 4 ?
N3 K3 C12 67.44(6) . . ?
N3 K3 C12 128.31(6) 4 . ?
N4 K3 C12 155.48(6) 4 . ?
N4 K3 C12 26.62(6) . . ?
C12 K3 C12 162.28(9) 4 . ?
N3 K3 C11 48.87(6) . . ?
N3 K3 C11 125.99(6) 4 . ?
N4 K3 C11 131.80(6) 4 . ?
N4 K3 C11 47.84(6) . . ?
C12 K3 C11 155.37(6) 4 . ?
C12 K3 C11 26.50(6) . . ?
N3 K3 C11 125.99(6) . 4 ?
N3 K3 C11 48.87(6) 4 4 ?
N4 K3 C11 47.84(6) 4 4 ?
N4 K3 C11 131.79(6) . 4 ?
C12 K3 C11 26.50(6) 4 4 ?
C12 K3 C11 155.36(6) . 4 ?
C11 K3 C11 174.76(9) . 4 ?
N3 K3 C10 23.16(5) . . ?
N3 K3 C10 102.69(6) 4 . ?
N4 K3 C10 116.96(5) 4 . ?
N4 K3 C10 59.99(5) . . ?
C12 K3 C10 143.37(6) 4 . ?
C12 K3 C10 48.55(6) . . ?
C11 K3 C10 26.21(6) . . ?
C11 K3 C10 148.82(6) 4 . ?
N3 K3 C10 102.69(6) . 4 ?
N3 K3 C10 23.16(5) 4 4 ?
N4 K3 C10 59.99(5) 4 4 ?
N4 K3 C10 116.95(5) . 4 ?
C12 K3 C10 48.56(6) 4 4 ?
C12 K3 C10 143.36(6) . 4 ?
C11 K3 C10 148.82(6) . 4 ?
C11 K3 C10 26.20(6) 4 4 ?
C10 K3 C10 125.73(8) . 4 ?
N3 K3 C20 163.54(8) . 4 ?
N3 K3 C20 103.88(8) 4 4 ?
N4 K3 C20 62.18(7) 4 4 ?
N4 K3 C20 123.15(7) . 4 ?
C12 K3 C20 43.61(7) 4 4 ?
C12 K3 C20 118.90(7) . 4 ?
C11 K3 C20 130.12(8) . 4 ?
C11 K3 C20 55.04(8) 4 4 ?
C10 K3 C20 150.60(9) . 4 ?
C10 K3 C20 80.90(8) 4 4 ?
N3 K3 K1 50.89(4) . . ?
N3 K3 K1 59.04(4) 4 . ?
N4 K3 K1 125.72(4) 4 . ?
N4 K3 K1 48.67(4) . . ?
C12 K3 K1 125.73(5) 4 . ?
C12 K3 K1 69.27(4) . . ?
C11 K3 K1 73.84(4) . . ?
C11 K3 K1 102.12(5) 4 . ?
C10 K3 K1 62.45(4) . . ?
C10 K3 K1 77.38(4) 4 . ?
C20 K3 K1 144.59(8) 4 . ?
C1 N1 C21 128.17(18) . . ?
C1 N1 K2 88.30(11) . . ?
C21 N1 K2 135.43(14) . . ?
C1 N1 K1 133.40(15) . 4 ?
C21 N1 K1 86.26(11) . 4 ?
K2 N1 K1 83.20(5) . 4 ?
C3 N2 N3 121.24(18) . . ?
C3 N2 K2 100.75(14) . . ?
N3 N2 K2 130.85(12) . . ?
C3 N2 K1 120.80(13) . 4 ?
N3 N2 K1 95.54(11) . 4 ?
K2 N2 K1 82.05(5) . 4 ?
C3 N2 K1 132.84(13) . . ?
N3 N2 K1 59.66(10) . . ?
K2 N2 K1 73.53(4) . . ?
K1 N2 K1 105.00(5) 4 . ?
C10 N3 N2 122.23(18) . . ?
C10 N3 K3 101.66(14) . . ?
N2 N3 K3 132.10(12) . . ?
C10 N3 K1 113.74(14) . . ?
N2 N3 K1 95.96(11) . . ?
K3 N3 K1 81.51(5) . . ?
C10 N3 K1 140.02(14) . 4 ?
N2 N3 K1 59.60(10) . 4 ?
K3 N3 K1 74.85(4) . 4 ?
K1 N3 K1 105.21(5) . 4 ?
C12 N4 C33 126.53(18) . . ?
C12 N4 K3 84.83(13) . . ?
C33 N4 K3 139.59(14) . . ?
C12 N4 K1 133.18(14) . . ?
C33 N4 K1 89.20(12) . . ?
K3 N4 K1 83.22(5) . . ?
N1 C1 C2 122.2(2) . . ?
N1 C1 C13 123.2(2) . . ?
C2 C1 C13 114.2(2) . . ?
N1 C1 K2 65.41(11) . . ?
C2 C1 K2 80.89(13) . . ?
C13 C1 K2 120.83(15) . . ?
C1 C2 C3 132.2(2) . . ?
C1 C2 K2 73.05(13) . . ?
C3 C2 K2 84.29(13) . . ?
C1 C2 H2A 113.9 . . ?
C3 C2 H2A 113.9 . . ?
K2 C2 H2A 118.8 . . ?
N2 C3 C2 121.1(2) . . ?
N2 C3 C4 120.3(2) . . ?
C2 C3 C4 118.6(2) . . ?
N2 C3 K2 55.84(12) . . ?
C2 C3 K2 69.76(13) . . ?
C4 C3 K2 155.38(14) . . ?
C9 C4 C5 118.5(2) . . ?
C9 C4 C3 118.00(19) . . ?
C5 C4 C3 123.5(2) . . ?
C6 C5 C4 121.0(3) . . ?
C6 C5 H5A 119.5 . . ?
C4 C5 H5A 119.5 . . ?
C5 C6 C7 120.4(3) . . ?
C5 C6 H6A 119.8 . . ?
C7 C6 H6A 119.8 . . ?
C8 C7 C6 121.1(3) . . ?
C8 C7 H7A 119.4 . . ?
C6 C7 H7A 119.4 . . ?
C7 C8 C9 119.3(3) . . ?
C7 C8 H8A 120.3 . . ?
C9 C8 H8A 120.3 . . ?
C4 C9 C8 119.5(2) . . ?
C4 C9 C10 118.6(2) . . ?
C8 C9 C10 121.9(2) . . ?
N3 C10 C9 119.6(2) . . ?
N3 C10 C11 121.3(2) . . ?
C9 C10 C11 119.1(2) . . ?
N3 C10 K3 55.18(11) . . ?
C9 C10 K3 163.26(15) . . ?
C11 C10 K3 68.00(12) . . ?
C12 C11 C10 131.3(2) . . ?
C12 C11 K3 72.89(13) . . ?
C10 C11 K3 85.79(13) . . ?
C12 C11 H11A 114.3 . . ?
C10 C11 H11A 114.3 . . ?
K3 C11 H11A 116.5 . . ?
N4 C12 C11 122.2(2) . . ?
N4 C12 C17 122.1(2) . . ?
C11 C12 C17 115.2(2) . . ?
N4 C12 K3 68.55(12) . . ?
C11 C12 K3 80.61(13) . . ?
C17 C12 K3 115.89(15) . . ?
C14 C13 C16 108.8(3) . . ?
C14 C13 C15 105.8(3) . . ?
C16 C13 C15 108.8(3) . . ?
C14 C13 C1 114.9(2) . . ?
C16 C13 C1 106.5(2) . . ?
C15 C13 C1 111.9(3) . . ?
C13 C14 H14A 109.5 . . ?
C13 C14 H14B 109.5 . . ?
H14A C14 H14B 109.5 . . ?
C13 C14 H14C 109.5 . . ?
H14A C14 H14C 109.5 . . ?
H14B C14 H14C 109.5 . . ?
C13 C15 H15A 109.5 . . ?
C13 C15 H15B 109.5 . . ?
H15A C15 H15B 109.5 . . ?
C13 C15 H15C 109.5 . . ?
H15A C15 H15C 109.5 . . ?
H15B C15 H15C 109.5 . . ?
C13 C16 H16A 109.5 . . ?
C13 C16 H16B 109.5 . . ?
H16A C16 H16B 109.5 . . ?
C13 C16 H16C 109.5 . . ?
H16A C16 H16C 109.5 . . ?
H16B C16 H16C 109.5 . . ?
C18 C17 C19 106.6(3) . . ?
C18 C17 C20 106.7(3) . . ?
C19 C17 C20 110.9(3) . . ?
C18 C17 C12 115.0(2) . . ?
C19 C17 C12 112.1(2) . . ?
C20 C17 C12 105.5(2) . . ?
C17 C18 H18A 109.5 . . ?
C17 C18 H18B 109.5 . . ?
H18A C18 H18B 109.5 . . ?
C17 C18 H18C 109.5 . . ?
H18A C18 H18C 109.5 . . ?
H18B C18 H18C 109.5 . . ?
C17 C19 H19A 109.5 . . ?
C17 C19 H19B 109.5 . . ?
H19A C19 H19B 109.5 . . ?
C17 C19 H19C 109.5 . . ?
H19A C19 H19C 109.5 . . ?
H19B C19 H19C 109.5 . . ?
C17 C20 H20A 109.5 . . ?
C17 C20 H20B 109.5 . . ?
H20A C20 H20B 109.5 . . ?
C17 C20 H20C 109.5 . . ?
H20A C20 H20C 109.5 . . ?
H20B C20 H20C 109.5 . . ?
C22 C21 N1 119.93(19) . . ?
C22 C21 C26 118.8(2) . . ?
N1 C21 C26 120.6(2) . . ?
C22 C21 K1 96.12(13) . 4 ?
N1 C21 K1 66.55(10) . 4 ?
C26 C21 K1 99.21(14) . 4 ?
C23 C22 C21 119.9(2) . . ?
C23 C22 C30 118.4(2) . . ?
C21 C22 C30 121.7(2) . . ?
C23 C22 K1 113.58(18) . 4 ?
C21 C22 K1 60.53(11) . 4 ?
C30 C22 K1 95.87(15) . 4 ?
C24 C23 C22 121.3(3) . . ?
C24 C23 H23A 119.3 . . ?
C22 C23 H23A 119.3 . . ?
C25 C24 C23 118.9(3) . . ?
C25 C24 H24A 120.5 . . ?
C23 C24 H24A 120.5 . . ?
C24 C25 C26 123.5(3) . . ?
C24 C25 H25A 118.3 . . ?
C26 C25 H25A 118.3 . . ?
C25 C26 C21 117.6(3) . . ?
C25 C26 C27 121.2(2) . . ?
C21 C26 C27 121.2(2) . . ?
C29 C27 C26 112.0(2) . . ?
C29 C27 C28 110.1(3) . . ?
C26 C27 C28 114.4(3) . . ?
C29 C27 H27A 106.6 . . ?
C26 C27 H27A 106.6 . . ?
C28 C27 H27A 106.6 . . ?
C27 C28 H28A 109.5 . . ?
C27 C28 H28B 109.5 . . ?
H28A C28 H28B 109.5 . . ?
C27 C28 H28C 109.5 . . ?
H28A C28 H28C 109.5 . . ?
H28B C28 H28C 109.5 . . ?
C27 C29 H29A 109.5 . . ?
C27 C29 H29B 109.5 . . ?
H29A C29 H29B 109.5 . . ?
C27 C29 H29C 109.5 . . ?
H29A C29 H29C 109.5 . . ?
H29B C29 H29C 109.5 . . ?
C31 C30 C22 115.9(3) . . ?
C31 C30 C32 110.0(4) . . ?
C22 C30 C32 107.6(3) . . ?
C31 C30 H30A 107.7 . . ?
C22 C30 H30A 107.7 . . ?
C32 C30 H30A 107.7 . . ?
N4 C33 C38 119.6(2) . . ?
N4 C33 C34 121.4(2) . . ?
C38 C33 C34 118.5(2) . . ?
N4 C33 K1 63.97(10) . . ?
C38 C33 K1 97.37(14) . . ?
C34 C33 K1 101.68(14) . . ?
C35 C34 C33 118.9(3) . . ?
C35 C34 C42 119.6(3) . . ?
C33 C34 C42 121.5(2) . . ?
C36 C35 C34 121.8(3) . . ?
C36 C35 H35A 119.1 . . ?
C34 C35 H35A 119.1 . . ?
C35 C36 C37 120.4(3) . . ?
C35 C36 H36A 119.8 . . ?
C37 C36 H36A 119.8 . . ?
C36 C37 C38 120.1(3) . . ?
C36 C37 H37A 120.0 . . ?
C38 C37 H37A 120.0 . . ?
C37 C38 C33 120.3(2) . . ?
C37 C38 C39 118.5(2) . . ?
C33 C38 C39 121.1(2) . . ?
C40 C39 C38 114.1(3) . . ?
C40 C39 C41 109.1(3) . . ?
C38 C39 C41 111.9(3) . . ?
C40 C39 H39A 107.1 . . ?
C38 C39 H39A 107.1 . . ?
C41 C39 H39A 107.1 . . ?
C39 C40 H40A 109.5 . . ?
C39 C40 H40B 109.5 . . ?
H40A C40 H40B 109.5 . . ?
C39 C40 H40C 109.5 . . ?
H40A C40 H40C 109.5 . . ?
H40B C40 H40C 109.5 . . ?
C39 C41 H41A 109.5 . . ?
C39 C41 H41B 109.5 . . ?
H41A C41 H41B 109.5 . . ?
C39 C41 H41C 109.5 . . ?
H41A C41 H41C 109.5 . . ?
H41B C41 H41C 109.5 . . ?
C43 C42 C34 112.6(2) . . ?
C43 C42 C44 110.2(3) . . ?
C34 C42 C44 114.7(3) . . ?
C43 C42 H42A 106.2 . . ?
C34 C42 H42A 106.2 . . ?
C44 C42 H42A 106.2 . . ?
C42 C43 H43A 109.5 . . ?
C42 C43 H43B 109.5 . . ?
H43A C43 H43B 109.5 . . ?
C42 C43 H43C 109.5 . . ?
H43A C43 H43C 109.5 . . ?
H43B C43 H43C 109.5 . . ?
C42 C44 H44A 109.5 . . ?
C42 C44 H44B 109.5 . . ?
H44A C44 H44B 109.5 . . ?
C42 C44 H44C 109.5 . . ?
H44A C44 H44C 109.5 . . ?
H44B C44 H44C 109.5 . . ?
C46 C45 H45A 109.5 . . ?
C46 C45 H45B 109.5 . . ?
H45A C45 H45B 109.5 . . ?
C46 C45 H45C 109.5 . . ?
H45A C45 H45C 109.5 . . ?
H45B C45 H45C 109.5 . . ?
C45 C46 O1 117.0(19) . . ?
C45 C46 H46A 108.0 . . ?
O1 C46 H46A 108.0 . . ?
C45 C46 H46B 108.0 . . ?
O1 C46 H46B 108.0 . . ?
H46A C46 H46B 107.3 . . ?
C46 O1 C47 100(2) . . ?
C48 C47 O1 114.6(17) . . ?
C48 C47 H47A 108.6 . . ?
O1 C47 H47A 108.6 . . ?
C48 C47 H47B 108.6 . . ?
O1 C47 H47B 108.6 . . ?
H47A C47 H47B 107.6 . . ?
C47 C48 H48A 109.5 . . ?
C47 C48 H48B 109.5 . . ?
H48A C48 H48B 109.5 . . ?
C47 C48 H48C 109.5 . . ?
H48A C48 H48C 109.5 . . ?
H48B C48 H48C 109.5 . . ?
C46' C45' H45D 109.5 . . ?
C46' C45' H45E 109.5 . . ?
H45D C45' H45E 109.5 . . ?
C46' C45' H45F 109.5 . . ?
H45D C45' H45F 109.5 . . ?
H45E C45' H45F 109.5 . . ?
C45' C46' O1' 110(2) . . ?
C45' C46' H46C 109.6 . . ?
O1' C46' H46C 109.6 . . ?
C45' C46' H46D 109.6 . . ?
O1' C46' H46D 109.6 . . ?
H46C C46' H46D 108.1 . . ?
C47' O1' C46' 101(2) . . ?
C48' C47' O1' 116(2) . . ?
C48' C47' H47C 108.3 . . ?
O1' C47' H47C 108.3 . . ?
C48' C47' H47D 108.3 . . ?
O1' C47' H47D 108.3 . . ?
H47C C47' H47D 107.4 . . ?
C47' C48' H48D 109.5 . . ?
C47' C48' H48E 109.5 . . ?
H48D C48' H48E 109.5 . . ?
C47' C48' H48F 109.5 . . ?
H48D C48' H48F 109.5 . . ?
H48E C48' H48F 109.5 . . ?

loop_
_geom_bond_atom_site_label_1
_geom_bond_atom_site_label_2
_geom_bond_distance
_geom_bond_site_symmetry_2
_geom_bond_publ_flag
K1 N4 2.7982(18) . ?
K1 N1 2.8223(17) 4 ?
K1 N2 2.8490(18) 4 ?
K1 N3 2.9031(19) . ?
K1 C21 3.070(2) 4 ?
K1 C33 3.114(2) . ?
K1 N3 3.2876(19) 4 ?
K1 N2 3.3456(18) . ?
K1 C22 3.506(2) 4 ?
K1 C29 3.506(3) 4 ?
K1 K2 3.6915(7) . ?
K1 K3 3.7005(7) . ?
K2 N1 2.7373(16) . ?
K2 N1 2.7375(16) 4 ?
K2 N2 2.7744(19) . ?
K2 N2 2.7744(19) 4 ?
K2 C1 3.009(2) 4 ?
K2 C1 3.009(2) . ?
K2 C2 3.106(2) . ?
K2 C2 3.106(2) 4 ?
K2 C3 3.294(2) . ?
K2 C3 3.294(2) 4 ?
K2 C32' 3.425(10) 4 ?
K3 N3 2.7630(18) . ?
K3 N3 2.7630(18) 4 ?
K3 N4 2.7741(18) 4 ?
K3 N4 2.7742(18) . ?
K3 C12 2.968(2) 4 ?
K3 C12 2.968(2) . ?
K3 C11 3.064(2) . ?
K3 C11 3.064(2) 4 ?
K3 C10 3.296(2) . ?
K3 C10 3.296(2) 4 ?
K3 C20 3.530(3) 4 ?
N1 C1 1.333(3) . ?
N1 C21 1.406(3) . ?
N1 K1 2.8222(17) 4 ?
N2 C3 1.332(3) . ?
N2 N3 1.389(2) . ?
N2 K1 2.8490(18) 4 ?
N3 C10 1.324(3) . ?
N3 K1 3.2876(19) 4 ?
N4 C12 1.336(3) . ?
N4 C33 1.406(3) . ?
C1 C2 1.382(3) . ?
C1 C13 1.576(3) . ?
C2 C3 1.449(3) . ?
C2 H2A 0.9400 . ?
C3 C4 1.454(3) . ?
C4 C9 1.405(4) . ?
C4 C5 1.407(3) . ?
C5 C6 1.356(4) . ?
C5 H5A 0.9400 . ?
C6 C7 1.377(5) . ?
C6 H6A 0.9400 . ?
C7 C8 1.373(4) . ?
C7 H7A 0.9400 . ?
C8 C9 1.413(3) . ?
C8 H8A 0.9400 . ?
C9 C10 1.459(3) . ?
C10 C11 1.460(3) . ?
C11 C12 1.386(3) . ?
C11 H11A 0.9400 . ?
C12 C17 1.571(3) . ?
C13 C14 1.499(4) . ?
C13 C16 1.524(4) . ?
C13 C15 1.542(5) . ?
C14 H14A 0.9700 . ?
C14 H14B 0.9700 . ?
C14 H14C 0.9700 . ?
C15 H15A 0.9700 . ?
C15 H15B 0.9700 . ?
C15 H15C 0.9700 . ?
C16 H16A 0.9700 . ?
C16 H16B 0.9700 . ?
C16 H16C 0.9700 . ?
C17 C18 1.510(4) . ?
C17 C19 1.528(4) . ?
C17 C20 1.531(4) . ?
C18 H18A 0.9700 . ?
C18 H18B 0.9700 . ?
C18 H18C 0.9700 . ?
C19 H19A 0.9700 . ?
C19 H19B 0.9700 . ?
C19 H19C 0.9700 . ?
C20 H20A 0.9700 . ?
C20 H20B 0.9700 . ?
C20 H20C 0.9700 . ?
C21 C22 1.397(3) . ?
C21 C26 1.433(3) . ?
C21 K1 3.070(2) 4 ?
C22 C23 1.394(3) . ?
C22 C30 1.518(4) . ?
C22 K1 3.506(2) 4 ?
C23 C24 1.365(4) . ?
C23 H23A 0.9400 . ?
C24 C25 1.359(5) . ?
C24 H24A 0.9400 . ?
C25 C26 1.384(4) . ?
C25 H25A 0.9400 . ?
C26 C27 1.517(4) . ?
C27 C29 1.501(5) . ?
C27 C28 1.522(4) . ?
C27 H27A 0.9900 . ?
C28 H28A 0.9700 . ?
C28 H28B 0.9700 . ?
C28 H28C 0.9700 . ?
C29 H29A 0.9700 . ?
C29 H29B 0.9700 . ?
C29 H29C 0.9700 . ?
C30 C31 1.428(6) . ?
C30 C32 1.617(6) . ?
C30 H30A 0.9900 . ?
C31 H31A 0.9700 . ?
C31 H31B 0.9700 . ?
C31 H31C 0.9700 . ?
C32 H32A 0.9700 . ?
C32 H32B 0.9700 . ?
C32 H32C 0.9700 . ?
C31' H31D 0.9700 . ?
C31' H31E 0.9700 . ?
C31' H31F 0.9700 . ?
C32' H32D 0.9700 . ?
C32' H32E 0.9700 . ?
C32' H32F 0.9700 . ?
C33 C38 1.414(3) . ?
C33 C34 1.421(3) . ?
C34 C35 1.396(4) . ?
C34 C42 1.519(4) . ?
C35 C36 1.365(5) . ?
C35 H35A 0.9400 . ?
C36 C37 1.380(4) . ?
C36 H36A 0.9400 . ?
C37 C38 1.398(4) . ?
C37 H37A 0.9400 . ?
C38 C39 1.518(4) . ?
C39 C40 1.483(5) . ?
C39 C41 1.532(4) . ?
C39 H39A 0.9900 . ?
C40 H40A 0.9700 . ?
C40 H40B 0.9700 . ?
C40 H40C 0.9700 . ?
C41 H41A 0.9700 . ?
C41 H41B 0.9700 . ?
C41 H41C 0.9700 . ?
C42 C43 1.496(4) . ?
C42 C44 1.525(4) . ?
C42 H42A 0.9900 . ?
C43 H43A 0.9700 . ?
C43 H43B 0.9700 . ?
C43 H43C 0.9700 . ?
C44 H44A 0.9700 . ?
C44 H44B 0.9700 . ?
C44 H44C 0.9700 . ?
C45 C46 1.321(18) . ?
C45 H45A 0.9700 . ?
C45 H45B 0.9700 . ?
C45 H45C 0.9700 . ?
C46 O1 1.43(2) . ?
C46 H46A 0.9800 . ?
C46 H46B 0.9800 . ?
O1 C47 1.44(2) . ?
C47 C48 1.347(16) . ?
C47 H47A 0.9800 . ?
C47 H47B 0.9800 . ?
C48 H48A 0.9700 . ?
C48 H48B 0.9700 . ?
C48 H48C 0.9700 . ?
C45' C46' 1.379(19) . ?
C45' H45D 0.9700 . ?
C45' H45E 0.9700 . ?
C45' H45F 0.9700 . ?
C46' O1' 1.43(2) . ?
C46' H46C 0.9800 . ?
C46' H46D 0.9800 . ?
O1' C47' 1.43(2) . ?
C47' C48' 1.35(2) . ?
C47' H47C 0.9800 . ?
C47' H47D 0.9800 . ?
C48' H48D 0.9700 . ?
C48' H48E 0.9700 . ?
C48' H48F 0.9700 . ?

loop_
_geom_torsion_atom_site_label_1
_geom_torsion_atom_site_label_2
_geom_torsion_atom_site_label_3
_geom_torsion_atom_site_label_4
_geom_torsion
_geom_torsion_site_symmetry_1
_geom_torsion_site_symmetry_2
_geom_torsion_site_symmetry_3
_geom_torsion_site_symmetry_4
_geom_torsion_publ_flag
N4 K1 K3 N3 97.17(7) . . . . ?
N1 K1 K3 N3 -85.78(7) 4 . . . ?
N2 K1 K3 N3 -96.04(6) 4 . . . ?
C21 K1 K3 N3 -86.20(17) 4 . . . ?
C33 K1 K3 N3 115.04(7) . . . . ?
N3 K1 K3 N3 -102.85(7) 4 . . . ?
N2 K1 K3 N3 -19.75(6) . . . . ?
C22 K1 K3 N3 -8.84(12) 4 . . . ?
C29 K1 K3 N3 -166.69(10) 4 . . . ?
K2 K1 K3 N3 -55.01(5) . . . . ?
N4 K1 K3 N3 -159.98(7) . . . 4 ?
N1 K1 K3 N3 17.07(7) 4 . . 4 ?
N2 K1 K3 N3 6.81(6) 4 . . 4 ?
N3 K1 K3 N3 102.85(7) . . . 4 ?
C21 K1 K3 N3 16.65(17) 4 . . 4 ?
C33 K1 K3 N3 -142.11(6) . . . 4 ?
N2 K1 K3 N3 83.10(5) . . . 4 ?
C22 K1 K3 N3 94.01(13) 4 . . 4 ?
C29 K1 K3 N3 -63.84(10) 4 . . 4 ?
K2 K1 K3 N3 47.84(4) . . . 4 ?
N4 K1 K3 N4 177.76(3) . . . 4 ?
N1 K1 K3 N4 -5.20(7) 4 . . 4 ?
N2 K1 K3 N4 -15.45(6) 4 . . 4 ?
N3 K1 K3 N4 80.58(7) . . . 4 ?
C21 K1 K3 N4 -5.62(17) 4 . . 4 ?
C33 K1 K3 N4 -164.37(6) . . . 4 ?
N3 K1 K3 N4 -22.27(6) 4 . . 4 ?
N2 K1 K3 N4 60.84(6) . . . 4 ?
C22 K1 K3 N4 71.74(12) 4 . . 4 ?
C29 K1 K3 N4 -86.11(10) 4 . . 4 ?
K2 K1 K3 N4 25.58(5) . . . 4 ?
N1 K1 K3 N4 177.05(8) 4 . . . ?
N2 K1 K3 N4 166.79(6) 4 . . . ?
N3 K1 K3 N4 -97.17(7) . . . . ?
C21 K1 K3 N4 176.63(17) 4 . . . ?
C33 K1 K3 N4 17.87(7) . . . . ?
N3 K1 K3 N4 159.98(7) 4 . . . ?
N2 K1 K3 N4 -116.92(6) . . . . ?
C22 K1 K3 N4 -106.01(13) 4 . . . ?
C29 K1 K3 N4 96.13(10) 4 . . . ?
K2 K1 K3 N4 -152.18(5) . . . . ?
N4 K1 K3 C12 -149.29(7) . . . 4 ?
N1 K1 K3 C12 27.75(8) 4 . . 4 ?
N2 K1 K3 C12 17.50(7) 4 . . 4 ?
N3 K1 K3 C12 113.53(7) . . . 4 ?
C21 K1 K3 C12 27.33(17) 4 . . 4 ?
C33 K1 K3 C12 -131.42(7) . . . 4 ?
N3 K1 K3 C12 10.68(7) 4 . . 4 ?
N2 K1 K3 C12 93.79(7) . . . 4 ?
C22 K1 K3 C12 104.69(13) 4 . . 4 ?
C29 K1 K3 C12 -53.16(11) 4 . . 4 ?
K2 K1 K3 C12 58.52(6) . . . 4 ?
N4 K1 K3 C12 19.93(7) . . . . ?
N1 K1 K3 C12 -163.02(7) 4 . . . ?
N2 K1 K3 C12 -173.28(6) 4 . . . ?
N3 K1 K3 C12 -77.24(7) . . . . ?
C21 K1 K3 C12 -163.44(17) 4 . . . ?
C33 K1 K3 C12 37.80(7) . . . . ?
N3 K1 K3 C12 179.91(7) 4 . . . ?
N2 K1 K3 C12 -96.99(6) . . . . ?
C22 K1 K3 C12 -86.08(13) 4 . . . ?
C29 K1 K3 C12 116.06(10) 4 . . . ?
K2 K1 K3 C12 -132.25(5) . . . . ?
N4 K1 K3 C11 47.49(7) . . . . ?
N1 K1 K3 C11 -135.47(7) 4 . . . ?
N2 K1 K3 C11 -145.72(6) 4 . . . ?
N3 K1 K3 C11 -49.68(7) . . . . ?
C21 K1 K3 C11 -135.89(17) 4 . . . ?
C33 K1 K3 C11 65.36(7) . . . . ?
N3 K1 K3 C11 -152.54(7) 4 . . . ?
N2 K1 K3 C11 -69.43(6) . . . . ?
C22 K1 K3 C11 -58.53(13) 4 . . . ?
C29 K1 K3 C11 143.62(10) 4 . . . ?
K2 K1 K3 C11 -104.69(5) . . . . ?
N4 K1 K3 C11 -135.96(7) . . . 4 ?
N1 K1 K3 C11 41.09(7) 4 . . 4 ?
N2 K1 K3 C11 30.84(6) 4 . . 4 ?
N3 K1 K3 C11 126.87(7) . . . 4 ?
C21 K1 K3 C11 40.67(17) 4 . . 4 ?
C33 K1 K3 C11 -118.09(6) . . . 4 ?
N3 K1 K3 C11 24.02(6) 4 . . 4 ?
N2 K1 K3 C11 107.13(6) . . . 4 ?
C22 K1 K3 C11 118.03(13) 4 . . 4 ?
C29 K1 K3 C11 -39.82(10) 4 . . 4 ?
K2 K1 K3 C11 71.86(5) . . . 4 ?
N4 K1 K3 C10 73.00(7) . . . . ?
N1 K1 K3 C10 -109.95(7) 4 . . . ?
N2 K1 K3 C10 -120.20(6) 4 . . . ?
N3 K1 K3 C10 -24.17(6) . . . . ?
C21 K1 K3 C10 -110.37(16) 4 . . . ?
C33 K1 K3 C10 90.87(6) . . . . ?
N3 K1 K3 C10 -127.02(6) 4 . . . ?
N2 K1 K3 C10 -43.91(5) . . . . ?
C22 K1 K3 C10 -33.01(13) 4 . . . ?
C29 K1 K3 C10 169.14(10) 4 . . . ?
K2 K1 K3 C10 -79.18(4) . . . . ?
N4 K1 K3 C10 -144.64(6) . . . 4 ?
N1 K1 K3 C10 32.40(7) 4 . . 4 ?
N2 K1 K3 C10 22.15(5) 4 . . 4 ?
N3 K1 K3 C10 118.18(6) . . . 4 ?
C21 K1 K3 C10 31.98(16) 4 . . 4 ?
C33 K1 K3 C10 -126.77(6) . . . 4 ?
N3 K1 K3 C10 15.33(6) 4 . . 4 ?
N2 K1 K3 C10 98.44(5) . . . 4 ?
C22 K1 K3 C10 109.34(12) 4 . . 4 ?
C29 K1 K3 C10 -48.51(10) 4 . . 4 ?
K2 K1 K3 C10 63.17(4) . . . 4 ?
N4 K1 K3 C20 -91.13(11) . . . 4 ?
N1 K1 K3 C20 85.92(11) 4 . . 4 ?
N2 K1 K3 C20 75.66(10) 4 . . 4 ?
N3 K1 K3 C20 171.70(11) . . . 4 ?
C21 K1 K3 C20 85.50(19) 4 . . 4 ?
C33 K1 K3 C20 -73.26(11) . . . 4 ?
N3 K1 K3 C20 68.85(11) 4 . . 4 ?
N2 K1 K3 C20 151.95(10) . . . 4 ?
C22 K1 K3 C20 162.85(15) 4 . . 4 ?
C29 K1 K3 C20 5.00(14) 4 . . 4 ?
K2 K1 K3 C20 116.69(10) . . . 4 ?
N1 K2 N1 C1 115.20(13) 4 . . . ?
N2 K2 N1 C1 79.00(13) . . . . ?
N2 K2 N1 C1 150.38(13) 4 . . . ?
C1 K2 N1 C1 -139.2(2) 4 . . . ?
C2 K2 N1 C1 26.39(13) . . . . ?
C2 K2 N1 C1 -160.42(13) 4 . . . ?
C3 K2 N1 C1 54.45(13) . . . . ?
C3 K2 N1 C1 173.68(13) 4 . . . ?
C32' K2 N1 C1 -15.7(2) 4 . . . ?
N1 K2 N1 C21 -96.50(18) 4 . . . ?
N2 K2 N1 C21 -132.69(19) . . . . ?
N2 K2 N1 C21 -61.32(19) 4 . . . ?
C1 K2 N1 C21 9.1(3) 4 . . . ?
C1 K2 N1 C21 148.3(3) . . . . ?
C2 K2 N1 C21 174.7(2) . . . . ?
C2 K2 N1 C21 -12.1(2) 4 . . . ?
C3 K2 N1 C21 -157.2(2) . . . . ?
C3 K2 N1 C21 -38.0(2) 4 . . . ?
C32' K2 N1 C21 132.7(2) 4 . . . ?
N1 K2 N1 K1 -18.89(3) 4 . . 4 ?
N2 K2 N1 K1 -55.09(5) . . . 4 ?
N2 K2 N1 K1 16.29(6) 4 . . 4 ?
C1 K2 N1 K1 86.73(14) 4 . . 4 ?
C1 K2 N1 K1 -134.09(15) . . . 4 ?
C2 K2 N1 K1 -107.70(8) . . . 4 ?
C2 K2 N1 K1 65.50(9) 4 . . 4 ?
C3 K2 N1 K1 -79.63(6) . . . 4 ?
C3 K2 N1 K1 39.60(7) 4 . . 4 ?
C32' K2 N1 K1 -149.74(18) 4 . . 4 ?
N1 K2 N2 C3 -65.46(12) . . . . ?
N1 K2 N2 C3 117.55(13) 4 . . . ?
N2 K2 N2 C3 -179.20(15) 4 . . . ?
C1 K2 N2 C3 134.12(12) 4 . . . ?
C1 K2 N2 C3 -36.98(12) . . . . ?
C2 K2 N2 C3 -13.72(12) . . . . ?
C2 K2 N2 C3 167.30(12) 4 . . . ?
C3 K2 N2 C3 -179.53(9) 4 . . . ?
C32' K2 N2 C3 49.7(2) 4 . . . ?
N1 K2 N2 N3 144.99(17) . . . . ?
N1 K2 N2 N3 -32.01(17) 4 . . . ?
N2 K2 N2 N3 31.25(13) 4 . . . ?
C1 K2 N2 N3 -15.43(19) 4 . . . ?
C1 K2 N2 N3 173.47(17) . . . . ?
C2 K2 N2 N3 -163.27(19) . . . . ?
C2 K2 N2 N3 17.74(18) 4 . . . ?
C3 K2 N2 N3 -149.6(2) . . . . ?
C3 K2 N2 N3 30.92(17) 4 . . . ?
C32' K2 N2 N3 -99.9(2) 4 . . . ?
N1 K2 N2 K1 54.53(5) . . . 4 ?
N1 K2 N2 K1 -122.46(5) 4 . . 4 ?
N2 K2 N2 K1 -59.21(4) 4 . . 4 ?
C1 K2 N2 K1 -105.89(7) 4 . . 4 ?
C1 K2 N2 K1 83.01(6) . . . 4 ?
C2 K2 N2 K1 106.27(8) . . . 4 ?
C2 K2 N2 K1 -72.72(7) 4 . . 4 ?
C3 K2 N2 K1 119.99(13) . . . 4 ?
C3 K2 N2 K1 -59.54(5) 4 . . 4 ?
C32' K2 N2 K1 169.64(17) 4 . . 4 ?
N1 K2 N2 K1 162.81(5) . . . . ?
N1 K2 N2 K1 -14.18(5) 4 . . . ?
N2 K2 N2 K1 49.07(3) 4 . . . ?
C1 K2 N2 K1 2.39(8) 4 . . . ?
C1 K2 N2 K1 -168.71(6) . . . . ?
C2 K2 N2 K1 -145.45(8) . . . . ?
C2 K2 N2 K1 35.57(7) 4 . . . ?
C3 K2 N2 K1 -131.73(13) . . . . ?
C3 K2 N2 K1 48.74(5) 4 . . . ?
C32' K2 N2 K1 -82.07(17) 4 . . . ?
N4 K1 N2 C3 101.6(2) . . . . ?
N1 K1 N2 C3 -76.4(2) 4 . . . ?
N2 K1 N2 C3 -139.99(18) 4 . . . ?
N3 K1 N2 C3 106.1(2) . . . . ?
C21 K1 N2 C3 -53.1(2) 4 . . . ?
C33 K1 N2 C3 94.2(2) . . . . ?
N3 K1 N2 C3 -166.6(2) 4 . . . ?
C22 K1 N2 C3 -32.9(2) 4 . . . ?
C29 K1 N2 C3 -112.5(2) 4 . . . ?
K2 K1 N2 C3 -89.5(2) . . . . ?
K3 K1 N2 C3 143.3(2) . . . . ?
N4 K1 N2 N3 -4.43(11) . . . . ?
N1 K1 N2 N3 177.52(11) 4 . . . ?
N2 K1 N2 N3 113.93(11) 4 . . . ?
C21 K1 N2 N3 -159.14(11) 4 . . . ?
C33 K1 N2 N3 -11.84(13) . . . . ?
N3 K1 N2 N3 87.37(12) 4 . . . ?
C22 K1 N2 N3 -139.02(11) 4 . . . ?
C29 K1 N2 N3 141.44(16) 4 . . . ?
K2 K1 N2 N3 164.44(12) . . . . ?
K3 K1 N2 N3 37.18(10) . . . . ?
N4 K1 N2 K2 -168.87(5) . . . . ?
N1 K1 N2 K2 13.08(5) 4 . . . ?
N2 K1 N2 K2 -50.50(4) 4 . . . ?
N3 K1 N2 K2 -164.44(12) . . . . ?
C21 K1 N2 K2 36.42(6) 4 . . . ?
C33 K1 N2 K2 -176.27(5) . . . . ?
N3 K1 N2 K2 -77.07(5) 4 . . . ?
C22 K1 N2 K2 56.54(5) 4 . . . ?
C29 K1 N2 K2 -22.99(15) 4 . . . ?
K3 K1 N2 K2 -127.25(4) . . . . ?
N4 K1 N2 K1 -92.08(6) . . . 4 ?
N1 K1 N2 K1 89.87(6) 4 . . 4 ?
N2 K1 N2 K1 26.29(7) 4 . . 4 ?
N3 K1 N2 K1 -87.64(12) . . . 4 ?
C21 K1 N2 K1 113.22(7) 4 . . 4 ?
C33 K1 N2 K1 -99.48(7) . . . 4 ?
N3 K1 N2 K1 -0.27(5) 4 . . 4 ?
C22 K1 N2 K1 133.34(6) 4 . . 4 ?
C29 K1 N2 K1 53.80(16) 4 . . 4 ?
K2 K1 N2 K1 76.79(5) . . . 4 ?
K3 K1 N2 K1 -50.46(4) . . . 4 ?
C3 N2 N3 C10 -1.5(3) . . . . ?
K2 N2 N3 C10 142.86(17) . . . . ?
K1 N2 N3 C10 -132.87(18) 4 . . . ?
K1 N2 N3 C10 123.0(2) . . . . ?
C3 N2 N3 K3 151.56(16) . . . . ?
K2 N2 N3 K3 -64.0(2) . . . . ?
K1 N2 N3 K3 20.22(17) 4 . . . ?
K1 N2 N3 K3 -83.93(14) . . . . ?
C3 N2 N3 K1 -124.50(17) . . . . ?
K2 N2 N3 K1 19.89(15) . . . . ?
K1 N2 N3 K1 104.15(6) 4 . . . ?
C3 N2 N3 K1 131.3(2) . . . 4 ?
K2 N2 N3 K1 -84.27(13) . . . 4 ?
K1 N2 N3 K1 -104.15(6) . . . 4 ?
N3 K3 N3 C10 -170.78(17) 4 . . . ?
N4 K3 N3 C10 123.54(13) 4 . . . ?
N4 K3 N3 C10 -60.13(13) . . . . ?
C12 K3 N3 C10 138.89(13) 4 . . . ?
C12 K3 N3 C10 -31.63(13) . . . . ?
C11 K3 N3 C10 -9.11(12) . . . . ?
C11 K3 N3 C10 172.20(12) 4 . . . ?
C10 K3 N3 C10 -174.48(10) 4 . . . ?
C20 K3 N3 C10 84.5(3) 4 . . . ?
K1 K3 N3 C10 -112.63(14) . . . . ?
N3 K3 N3 N2 32.23(14) 4 . . . ?
N4 K3 N3 N2 -33.45(18) 4 . . . ?
N4 K3 N3 N2 142.88(18) . . . . ?
C12 K3 N3 N2 -18.1(2) 4 . . . ?
C12 K3 N3 N2 171.39(19) . . . . ?
C11 K3 N3 N2 -166.1(2) . . . . ?
C11 K3 N3 N2 15.2(2) 4 . . . ?
C10 K3 N3 N2 -157.0(3) . . . . ?
C10 K3 N3 N2 28.53(18) 4 . . . ?
C20 K3 N3 N2 -72.4(3) 4 . . . ?
K1 K3 N3 N2 90.38(17) . . . . ?
N3 K3 N3 K1 -58.14(4) 4 . . . ?
N4 K3 N3 K1 -123.83(5) 4 . . . ?
N4 K3 N3 K1 52.50(5) . . . . ?
C12 K3 N3 K1 -108.48(7) 4 . . . ?
C12 K3 N3 K1 81.01(6) . . . . ?
C11 K3 N3 K1 103.52(8) . . . . ?
C11 K3 N3 K1 -75.17(7) 4 . . . ?
C10 K3 N3 K1 112.63(14) . . . . ?
C10 K3 N3 K1 -61.85(5) 4 . . . ?
C20 K3 N3 K1 -162.8(3) 4 . . . ?
N3 K3 N3 K1 50.23(4) 4 . . 4 ?
N4 K3 N3 K1 -15.46(5) 4 . . 4 ?
N4 K3 N3 K1 160.88(5) . . . 4 ?
C12 K3 N3 K1 -0.11(8) 4 . . 4 ?
C12 K3 N3 K1 -170.62(6) . . . 4 ?
C11 K3 N3 K1 -148.11(8) . . . 4 ?
C11 K3 N3 K1 33.20(7) 4 . . 4 ?
C10 K3 N3 K1 -139.00(14) . . . 4 ?
C10 K3 N3 K1 46.52(5) 4 . . 4 ?
C20 K3 N3 K1 -54.5(3) 4 . . 4 ?
K1 K3 N3 K1 108.37(4) . . . 4 ?
N4 K1 N3 C10 46.03(15) . . . . ?
N1 K1 N3 C10 -131.94(15) 4 . . . ?
N2 K1 N3 C10 170.45(16) 4 . . . ?
C21 K1 N3 C10 -103.11(16) 4 . . . ?
C33 K1 N3 C10 40.34(16) . . . . ?
N3 K1 N3 C10 147.65(14) 4 . . . ?
N2 K1 N3 C10 -129.2(2) . . . . ?
C22 K1 N3 C10 -84.25(16) 4 . . . ?
C29 K1 N3 C10 140.1(3) 4 . . . ?
K2 K1 N3 C10 -141.06(16) . . . . ?
K3 K1 N3 C10 99.07(16) . . . . ?
N4 K1 N3 N2 175.21(12) . . . . ?
N1 K1 N3 N2 -2.77(12) 4 . . . ?
N2 K1 N3 N2 -60.38(11) 4 . . . ?
C21 K1 N3 N2 26.07(13) 4 . . . ?
C33 K1 N3 N2 169.52(11) . . . . ?
N3 K1 N3 N2 -83.18(11) 4 . . . ?
C22 K1 N3 N2 44.92(12) 4 . . . ?
C29 K1 N3 N2 -90.8(3) 4 . . . ?
K2 K1 N3 N2 -11.89(9) . . . . ?
K3 K1 N3 N2 -131.75(12) . . . . ?
N4 K1 N3 K3 -53.04(5) . . . . ?
N1 K1 N3 K3 128.98(5) 4 . . . ?
N2 K1 N3 K3 71.38(5) 4 . . . ?
C21 K1 N3 K3 157.82(6) 4 . . . ?
C33 K1 N3 K3 -58.73(5) . . . . ?
N3 K1 N3 K3 48.57(4) 4 . . . ?
N2 K1 N3 K3 131.75(12) . . . . ?
C22 K1 N3 K3 176.68(5) 4 . . . ?
C29 K1 N3 K3 41.0(3) 4 . . . ?
K2 K1 N3 K3 119.86(4) . . . . ?
N4 K1 N3 K1 -124.72(7) . . . 4 ?
N1 K1 N3 K1 57.31(7) 4 . . 4 ?
N2 K1 N3 K1 -0.30(6) 4 . . 4 ?
C21 K1 N3 K1 86.15(8) 4 . . 4 ?
C33 K1 N3 K1 -130.40(6) . . . 4 ?
N3 K1 N3 K1 -23.10(6) 4 . . 4 ?
N2 K1 N3 K1 60.08(10) . . . 4 ?
C22 K1 N3 K1 105.00(6) 4 . . 4 ?
C29 K1 N3 K1 -30.7(3) 4 . . 4 ?
K2 K1 N3 K1 48.19(4) . . . 4 ?
K3 K1 N3 K1 -71.67(5) . . . 4 ?
N3 K3 N4 C12 79.57(13) . . . . ?
N3 K3 N4 C12 152.37(12) 4 . . . ?
N4 K3 N4 C12 116.56(12) 4 . . . ?
C12 K3 N4 C12 -138.5(2) 4 . . . ?
C11 K3 N4 C12 27.40(12) . . . . ?
C11 K3 N4 C12 -159.62(12) 4 . . . ?
C10 K3 N4 C12 56.38(12) . . . . ?
C10 K3 N4 C12 173.95(12) 4 . . . ?
C20 K3 N4 C12 -89.14(15) 4 . . . ?
K1 K3 N4 C12 134.64(14) . . . . ?
N3 K3 N4 C33 -135.8(2) . . . . ?
N3 K3 N4 C33 -63.0(2) 4 . . . ?
N4 K3 N4 C33 -98.8(2) 4 . . . ?
C12 K3 N4 C33 6.2(3) 4 . . . ?
C12 K3 N4 C33 144.6(3) . . . . ?
C11 K3 N4 C33 172.0(2) . . . . ?
C11 K3 N4 C33 -15.0(2) 4 . . . ?
C10 K3 N4 C33 -159.0(2) . . . . ?
C10 K3 N4 C33 -41.4(2) 4 . . . ?
C20 K3 N4 C33 55.5(2) 4 . . . ?
K1 K3 N4 C33 -80.7(2) . . . . ?
N3 K3 N4 K1 -55.07(5) . . . . ?
N3 K3 N4 K1 17.73(6) 4 . . . ?
N4 K3 N4 K1 -18.08(3) 4 . . . ?
C12 K3 N4 K1 86.90(14) 4 . . . ?
C12 K3 N4 K1 -134.64(14) . . . . ?
C11 K3 N4 K1 -107.24(8) . . . . ?
C11 K3 N4 K1 65.73(8) 4 . . . ?
C10 K3 N4 K1 -78.26(6) . . . . ?
C10 K3 N4 K1 39.31(7) 4 . . . ?
C20 K3 N4 K1 136.21(9) 4 . . . ?
N1 K1 N4 C12 131.7(7) 4 . . . ?
N2 K1 N4 C12 -90.3(2) 4 . . . ?
N3 K1 N4 C12 -23.91(19) . . . . ?
C21 K1 N4 C12 105.6(2) 4 . . . ?
C33 K1 N4 C12 143.4(3) . . . . ?
N3 K1 N4 C12 -90.6(2) 4 . . . ?
N2 K1 N4 C12 -21.9(2) . . . . ?
C22 K1 N4 C12 75.7(2) 4 . . . ?
C29 K1 N4 C12 175.6(2) 4 . . . ?
K2 K1 N4 C12 -33.7(2) . . . . ?
K3 K1 N4 C12 -76.35(19) . . . . ?
N1 K1 N4 C33 -11.8(8) 4 . . . ?
N2 K1 N4 C33 126.22(12) 4 . . . ?
N3 K1 N4 C33 -167.35(14) . . . . ?
C21 K1 N4 C33 -37.86(18) 4 . . . ?
N3 K1 N4 C33 125.92(12) 4 . . . ?
N2 K1 N4 C33 -165.37(12) . . . . ?
C22 K1 N4 C33 -67.71(14) 4 . . . ?
C29 K1 N4 C33 32.21(15) 4 . . . ?
K2 K1 N4 C33 -177.10(10) . . . . ?
K3 K1 N4 C33 140.22(14) . . . . ?
N1 K1 N4 K3 -152.0(7) 4 . . . ?
N2 K1 N4 K3 -14.00(7) 4 . . . ?
N3 K1 N4 K3 52.44(5) . . . . ?
C21 K1 N4 K3 -178.08(10) 4 . . . ?
C33 K1 N4 K3 -140.22(14) . . . . ?
N3 K1 N4 K3 -14.30(5) 4 . . . ?
N2 K1 N4 K3 54.41(5) . . . . ?
C22 K1 N4 K3 152.07(6) 4 . . . ?
C29 K1 N4 K3 -108.01(9) 4 . . . ?
K2 K1 N4 K3 42.68(7) . . . . ?
C21 N1 C1 C2 147.5(2) . . . . ?
K2 N1 C1 C2 -60.4(2) . . . . ?
K1 N1 C1 C2 18.5(3) 4 . . . ?
C21 N1 C1 C13 -40.1(3) . . . . ?
K2 N1 C1 C13 112.0(2) . . . . ?
K1 N1 C1 C13 -169.05(16) 4 . . . ?
C21 N1 C1 K2 -152.0(2) . . . . ?
K1 N1 C1 K2 78.98(14) 4 . . . ?
N1 K2 C1 N1 -169.40(17) 4 . . . ?
N2 K2 C1 N1 -89.67(13) . . . . ?
N2 K2 C1 N1 -37.81(16) 4 . . . ?
C1 K2 C1 N1 113.87(13) 4 . . . ?
C2 K2 C1 N1 -131.8(2) . . . . ?
C2 K2 C1 N1 37.1(2) 4 . . . ?
C3 K2 C1 N1 -108.36(14) . . . . ?
C3 K2 C1 N1 -9.40(19) 4 . . . ?
C32' K2 C1 N1 166.2(2) 4 . . . ?
N1 K2 C1 C2 131.8(2) . . . . ?
N1 K2 C1 C2 -37.6(2) 4 . . . ?
N2 K2 C1 C2 42.11(13) . . . . ?
N2 K2 C1 C2 93.97(14) 4 . . . ?
C1 K2 C1 C2 -114.35(13) 4 . . . ?
C2 K2 C1 C2 168.9(2) 4 . . . ?
C3 K2 C1 C2 23.42(12) . . . . ?
C3 K2 C1 C2 122.38(14) 4 . . . ?
C32' K2 C1 C2 -62.0(2) 4 . . . ?
N1 K2 C1 C13 -115.4(2) . . . . ?
N1 K2 C1 C13 75.2(2) 4 . . . ?
N2 K2 C1 C13 154.97(19) . . . . ?
N2 K2 C1 C13 -153.17(16) 4 . . . ?
C1 K2 C1 C13 -1.50(17) 4 . . . ?
C2 K2 C1 C13 112.9(2) . . . . ?
C2 K2 C1 C13 -78.2(2) 4 . . . ?
C3 K2 C1 C13 136.3(2) . . . . ?
C3 K2 C1 C13 -124.77(17) 4 . . . ?
C32' K2 C1 C13 50.9(2) 4 . . . ?
N1 C1 C2 C3 -12.2(4) . . . . ?
C13 C1 C2 C3 174.8(2) . . . . ?
K2 C1 C2 C3 -65.4(3) . . . . ?
N1 C1 C2 K2 53.23(19) . . . . ?
C13 C1 C2 K2 -119.80(19) . . . . ?
N1 K2 C2 C1 -26.62(12) . . . . ?
N1 K2 C2 C1 159.94(12) 4 . . . ?
N2 K2 C2 C1 -124.94(15) . . . . ?
N2 K2 C2 C1 -106.97(13) 4 . . . ?
C1 K2 C2 C1 138.8(2) 4 . . . ?
C2 K2 C2 C1 -115.65(13) 4 . . . ?
C3 K2 C2 C1 -137.4(2) . . . . ?
C3 K2 C2 C1 -97.12(16) 4 . . . ?
C32' K2 C2 C1 116.6(2) 4 . . . ?
N1 K2 C2 C3 110.75(15) . . . . ?
N1 K2 C2 C3 -62.69(15) 4 . . . ?
N2 K2 C2 C3 12.43(11) . . . . ?
N2 K2 C2 C3 30.40(15) 4 . . . ?
C1 K2 C2 C3 -83.9(2) 4 . . . ?
C1 K2 C2 C3 137.4(2) . . . . ?
C2 K2 C2 C3 21.72(12) 4 . . . ?
C3 K2 C2 C3 40.3(2) 4 . . . ?
C32' K2 C2 C3 -106.01(19) 4 . . . ?
N3 N2 C3 C2 179.63(19) . . . . ?
K2 N2 C3 C2 26.3(2) . . . . ?
K1 N2 C3 C2 -60.8(2) 4 . . . ?
K1 N2 C3 C2 103.7(2) . . . . ?
N3 N2 C3 C4 2.2(3) . . . . ?
K2 N2 C3 C4 -151.17(17) . . . . ?
K1 N2 C3 C4 121.74(18) 4 . . . ?
K1 N2 C3 C4 -73.7(3) . . . . ?
N3 N2 C3 K2 153.4(2) . . . . ?
K1 N2 C3 K2 -87.09(12) 4 . . . ?
K1 N2 C3 K2 77.44(15) . . . . ?
C1 C2 C3 N2 38.0(4) . . . . ?
K2 C2 C3 N2 -22.98(19) . . . . ?
C1 C2 C3 C4 -144.6(3) . . . . ?
K2 C2 C3 C4 154.50(18) . . . . ?
C1 C2 C3 K2 60.9(3) . . . . ?
N1 K2 C3 N2 103.75(13) . . . . ?
N1 K2 C3 N2 -71.49(13) 4 . . . ?
N2 K2 C3 N2 0.81(15) 4 . . . ?
C1 K2 C3 N2 -66.83(16) 4 . . . ?
C1 K2 C3 N2 132.65(15) . . . . ?
C2 K2 C3 N2 156.2(2) . . . . ?
C2 K2 C3 N2 -20.19(19) 4 . . . ?
C3 K2 C3 N2 0.57(11) 4 . . . ?
C32' K2 C3 N2 -132.28(19) 4 . . . ?
N1 K2 C3 C2 -52.41(12) . . . . ?
N1 K2 C3 C2 132.34(13) 4 . . . ?
N2 K2 C3 C2 -156.2(2) . . . . ?
N2 K2 C3 C2 -155.35(12) 4 . . . ?
C1 K2 C3 C2 137.01(14) 4 . . . ?
C1 K2 C3 C2 -23.51(12) . . . . ?
C2 K2 C3 C2 -176.35(7) 4 . . . ?
C3 K2 C3 C2 -155.59(13) 4 . . . ?
C32' K2 C3 C2 71.6(2) 4 . . . ?
N1 K2 C3 C4 -167.3(4) . . . . ?
N1 K2 C3 C4 17.5(4) 4 . . . ?
N2 K2 C3 C4 88.9(4) . . . . ?
N2 K2 C3 C4 89.8(4) 4 . . . ?
C1 K2 C3 C4 22.1(4) 4 . . . ?
C1 K2 C3 C4 -138.4(4) . . . . ?
C2 K2 C3 C4 -114.9(4) . . . . ?
C2 K2 C3 C4 68.8(4) 4 . . . ?
C3 K2 C3 C4 89.5(4) 4 . . . ?
C32' K2 C3 C4 -43.3(4) 4 . . . ?
N2 C3 C4 C9 -0.1(3) . . . . ?
C2 C3 C4 C9 -177.6(2) . . . . ?
K2 C3 C4 C9 -73.5(4) . . . . ?
N2 C3 C4 C5 180.0(2) . . . . ?
C2 C3 C4 C5 2.5(3) . . . . ?
K2 C3 C4 C5 106.7(4) . . . . ?
C9 C4 C5 C6 2.6(4) . . . . ?
C3 C4 C5 C6 -177.6(3) . . . . ?
C4 C5 C6 C7 -0.3(5) . . . . ?
C5 C6 C7 C8 -1.4(6) . . . . ?
C6 C7 C8 C9 0.8(5) . . . . ?
C5 C4 C9 C8 -3.1(4) . . . . ?
C3 C4 C9 C8 177.0(2) . . . . ?
C5 C4 C9 C10 177.4(2) . . . . ?
C3 C4 C9 C10 -2.5(3) . . . . ?
C7 C8 C9 C4 1.5(4) . . . . ?
C7 C8 C9 C10 -179.0(3) . . . . ?
N2 N3 C10 C9 -1.2(3) . . . . ?
K3 N3 C10 C9 -161.17(17) . . . . ?
K1 N3 C10 C9 113.06(18) . . . . ?
K1 N3 C10 C9 -80.9(3) 4 . . . ?
N2 N3 C10 C11 176.98(19) . . . . ?
K3 N3 C10 C11 17.0(2) . . . . ?
K1 N3 C10 C11 -68.7(2) . . . . ?
K1 N3 C10 C11 97.3(2) 4 . . . ?
N2 N3 C10 K3 159.9(2) . . . . ?
K1 N3 C10 K3 -85.76(10) . . . . ?
K1 N3 C10 K3 80.26(19) 4 . . . ?
C4 C9 C10 N3 3.2(3) . . . . ?
C8 C9 C10 N3 -176.3(2) . . . . ?
C4 C9 C10 C11 -175.0(2) . . . . ?
C8 C9 C10 C11 5.5(4) . . . . ?
C4 C9 C10 K3 -63.7(6) . . . . ?
C8 C9 C10 K3 116.8(5) . . . . ?
N3 K3 C10 N3 9.31(17) 4 . . . ?
N4 K3 C10 N3 -64.38(14) 4 . . . ?
N4 K3 C10 N3 109.90(14) . . . . ?
C12 K3 C10 N3 -59.84(17) 4 . . . ?
C12 K3 C10 N3 139.76(16) . . . . ?
C11 K3 C10 N3 164.3(2) . . . . ?
C11 K3 C10 N3 -12.25(19) 4 . . . ?
C10 K3 C10 N3 6.64(12) 4 . . . ?
C20 K3 C10 N3 -144.94(16) 4 . . . ?
K1 K3 C10 N3 53.88(13) . . . . ?
N3 K3 C10 C9 77.0(6) . . . . ?
N3 K3 C10 C9 86.3(6) 4 . . . ?
N4 K3 C10 C9 12.6(6) 4 . . . ?
N4 K3 C10 C9 -173.1(6) . . . . ?
C12 K3 C10 C9 17.2(6) 4 . . . ?
C12 K3 C10 C9 -143.2(6) . . . . ?
C11 K3 C10 C9 -118.6(6) . . . . ?
C11 K3 C10 C9 64.8(6) 4 . . . ?
C10 K3 C10 C9 83.7(6) 4 . . . ?
C20 K3 C10 C9 -67.9(6) 4 . . . ?
K1 K3 C10 C9 130.9(6) . . . . ?
N3 K3 C10 C11 -164.3(2) . . . . ?
N3 K3 C10 C11 -155.02(12) 4 . . . ?
N4 K3 C10 C11 131.29(12) 4 . . . ?
N4 K3 C10 C11 -54.43(12) . . . . ?
C12 K3 C10 C11 135.83(13) 4 . . . ?
C12 K3 C10 C11 -24.57(12) . . . . ?
C11 K3 C10 C11 -176.58(6) 4 . . . ?
C10 K3 C10 C11 -157.69(13) 4 . . . ?
C20 K3 C10 C11 50.73(19) 4 . . . ?
K1 K3 C10 C11 -110.45(13) . . . . ?
N3 C10 C11 C12 47.7(4) . . . . ?
C9 C10 C11 C12 -134.1(3) . . . . ?
K3 C10 C11 C12 62.8(2) . . . . ?
N3 C10 C11 K3 -15.0(2) . . . . ?
C9 C10 C11 K3 163.18(18) . . . . ?
N3 K3 C11 C12 -127.59(16) . . . . ?
N3 K3 C11 C12 -105.09(14) 4 . . . ?
N4 K3 C11 C12 160.37(12) 4 . . . ?
N4 K3 C11 C12 -27.53(12) . . . . ?
C12 K3 C11 C12 138.4(2) 4 . . . ?
C11 K3 C11 C12 -115.89(13) 4 . . . ?
C10 K3 C11 C12 -135.7(2) . . . . ?
C10 K3 C11 C12 -99.16(16) 4 . . . ?
C20 K3 C11 C12 74.11(17) 4 . . . ?
K1 K3 C11 C12 -75.83(13) . . . . ?
N3 K3 C11 C10 8.11(11) . . . . ?
N3 K3 C11 C10 30.60(15) 4 . . . ?
N4 K3 C11 C10 -63.94(15) 4 . . . ?
N4 K3 C11 C10 108.17(14) . . . . ?
C12 K3 C11 C10 -85.92(19) 4 . . . ?
C12 K3 C11 C10 135.7(2) . . . . ?
C11 K3 C11 C10 19.80(12) 4 . . . ?
C10 K3 C11 C10 36.5(2) 4 . . . ?
C20 K3 C11 C10 -150.20(13) 4 . . . ?
K1 K3 C11 C10 59.87(12) . . . . ?
C33 N4 C12 C11 144.8(2) . . . . ?
K3 N4 C12 C11 -63.0(2) . . . . ?
K1 N4 C12 C11 12.7(3) . . . . ?
C33 N4 C12 C17 -44.3(3) . . . . ?
K3 N4 C12 C17 107.9(2) . . . . ?
K1 N4 C12 C17 -176.42(15) . . . . ?
C33 N4 C12 K3 -152.2(2) . . . . ?
K1 N4 C12 K3 75.67(15) . . . . ?
C10 C11 C12 N4 -10.9(4) . . . . ?
K3 C11 C12 N4 57.2(2) . . . . ?
C10 C11 C12 C17 177.6(2) . . . . ?
K3 C11 C12 C17 -114.29(19) . . . . ?
C10 C11 C12 K3 -68.1(3) . . . . ?
N3 K3 C12 N4 -89.86(13) . . . . ?
N3 K3 C12 N4 -34.74(15) 4 . . . ?
N4 K3 C12 N4 -167.25(17) 4 . . . ?
C12 K3 C12 N4 115.26(12) 4 . . . ?
C11 K3 C12 N4 -130.1(2) . . . . ?
C11 K3 C12 N4 38.5(2) 4 . . . ?
C10 K3 C12 N4 -105.83(14) . . . . ?
C10 K3 C12 N4 -9.06(18) 4 . . . ?
C20 K3 C12 N4 107.02(14) 4 . . . ?
K1 K3 C12 N4 -34.84(11) . . . . ?
N3 K3 C12 C11 40.27(13) . . . . ?
N3 K3 C12 C11 95.40(14) 4 . . . ?
N4 K3 C12 C11 -37.1(2) 4 . . . ?
N4 K3 C12 C11 130.1(2) . . . . ?
C12 K3 C12 C11 -114.61(13) 4 . . . ?
C11 K3 C12 C11 168.6(2) 4 . . . ?
C10 K3 C12 C11 24.30(12) . . . . ?
C10 K3 C12 C11 121.08(14) 4 . . . ?
C20 K3 C12 C11 -122.85(15) 4 . . . ?
K1 K3 C12 C11 95.30(13) . . . . ?
N3 K3 C12 C17 153.82(19) . . . . ?
N3 K3 C12 C17 -151.05(16) 4 . . . ?
N4 K3 C12 C17 76.4(2) 4 . . . ?
N4 K3 C12 C17 -116.3(2) . . . . ?
C12 K3 C12 C17 -1.05(17) 4 . . . ?
C11 K3 C12 C17 113.6(2) . . . . ?
C11 K3 C12 C17 -77.8(2) 4 . . . ?
C10 K3 C12 C17 137.9(2) . . . . ?
C10 K3 C12 C17 -125.37(17) 4 . . . ?
C20 K3 C12 C17 -9.3(2) 4 . . . ?
K1 K3 C12 C17 -151.15(18) . . . . ?
N1 C1 C13 C14 18.6(4) . . . . ?
C2 C1 C13 C14 -168.5(3) . . . . ?
K2 C1 C13 C14 97.7(2) . . . . ?
N1 C1 C13 C16 -102.0(3) . . . . ?
C2 C1 C13 C16 71.0(3) . . . . ?
K2 C1 C13 C16 -22.8(3) . . . . ?
N1 C1 C13 C15 139.3(3) . . . . ?
C2 C1 C13 C15 -47.8(3) . . . . ?
K2 C1 C13 C15 -141.6(2) . . . . ?
N4 C12 C17 C18 21.7(4) . . . . ?
C11 C12 C17 C18 -166.8(3) . . . . ?
K3 C12 C17 C18 101.6(3) . . . . ?
N4 C12 C17 C19 143.6(3) . . . . ?
C11 C12 C17 C19 -44.9(4) . . . . ?
K3 C12 C17 C19 -136.5(3) . . . . ?
N4 C12 C17 C20 -95.6(3) . . . . ?
C11 C12 C17 C20 75.9(3) . . . . ?
K3 C12 C17 C20 -15.7(3) . . . . ?
C1 N1 C21 C22 131.1(2) . . . . ?
K2 N1 C21 C22 -7.0(3) . . . . ?
K1 N1 C21 C22 -83.36(19) 4 . . . ?
C1 N1 C21 C26 -58.6(3) . . . . ?
K2 N1 C21 C26 163.30(16) . . . . ?
K1 N1 C21 C26 86.92(19) 4 . . . ?
C1 N1 C21 K1 -145.5(2) . . . 4 ?
K2 N1 C21 K1 76.38(15) . . . 4 ?
N1 C21 C22 C23 168.2(2) . . . . ?
C26 C21 C22 C23 -2.2(3) . . . . ?
K1 C21 C22 C23 101.8(2) 4 . . . ?
N1 C21 C22 C30 -11.4(3) . . . . ?
C26 C21 C22 C30 178.1(2) . . . . ?
K1 C21 C22 C30 -77.8(2) 4 . . . ?
N1 C21 C22 K1 66.41(16) . . . 4 ?
C26 C21 C22 K1 -104.0(2) . . . 4 ?
C21 C22 C23 C24 1.0(4) . . . . ?
C30 C22 C23 C24 -179.3(3) . . . . ?
K1 C22 C23 C24 69.4(3) 4 . . . ?
C22 C23 C24 C25 0.6(5) . . . . ?
C23 C24 C25 C26 -1.1(6) . . . . ?
C24 C25 C26 C21 -0.1(5) . . . . ?
C24 C25 C26 C27 -177.8(3) . . . . ?
C22 C21 C26 C25 1.7(4) . . . . ?
N1 C21 C26 C25 -168.7(2) . . . . ?
K1 C21 C26 C25 -100.5(3) 4 . . . ?
C22 C21 C26 C27 179.4(2) . . . . ?
N1 C21 C26 C27 9.0(3) . . . . ?
K1 C21 C26 C27 77.2(2) 4 . . . ?
C25 C26 C27 C29 91.7(3) . . . . ?
C21 C26 C27 C29 -85.9(3) . . . . ?
C25 C26 C27 C28 -34.4(4) . . . . ?
C21 C26 C27 C28 148.0(2) . . . . ?
C23 C22 C30 C31 -65.3(4) . . . . ?
C21 C22 C30 C31 114.3(4) . . . . ?
K1 C22 C30 C31 55.5(3) 4 . . . ?
C23 C22 C30 C32 58.3(4) . . . . ?
C21 C22 C30 C32 -122.1(3) . . . . ?
K1 C22 C30 C32 179.1(3) 4 . . . ?
C12 N4 C33 C38 129.2(2) . . . . ?
K3 N4 C33 C38 -5.0(3) . . . . ?
K1 N4 C33 C38 -83.5(2) . . . . ?
C12 N4 C33 C34 -59.2(3) . . . . ?
K3 N4 C33 C34 166.61(16) . . . . ?
K1 N4 C33 C34 88.1(2) . . . . ?
C12 N4 C33 K1 -147.3(2) . . . . ?
K3 N4 C33 K1 78.55(17) . . . . ?
N1 K1 C33 N4 178.27(12) 4 . . . ?
N2 K1 C33 N4 -69.91(14) 4 . . . ?
N3 K1 C33 N4 11.71(13) . . . . ?
C21 K1 C33 N4 157.11(12) 4 . . . ?
N3 K1 C33 N4 -58.06(13) 4 . . . ?
N2 K1 C33 N4 16.58(14) . . . . ?
C22 K1 C33 N4 130.05(12) 4 . . . ?
C29 K1 C33 N4 -150.50(14) 4 . . . ?
K2 K1 C33 N4 7.0(3) . . . . ?
K3 K1 C33 N4 -30.40(11) . . . . ?
N4 K1 C33 C38 119.4(2) . . . . ?
N1 K1 C33 C38 -62.34(19) 4 . . . ?
N2 K1 C33 C38 49.48(17) 4 . . . ?
N3 K1 C33 C38 131.10(15) . . . . ?
C21 K1 C33 C38 -83.50(16) 4 . . . ?
N3 K1 C33 C38 61.33(15) 4 . . . ?
N2 K1 C33 C38 135.97(14) . . . . ?
C22 K1 C33 C38 -110.56(15) 4 . . . ?
C29 K1 C33 C38 -31.11(16) 4 . . . ?
K2 K1 C33 C38 126.42(17) . . . . ?
K3 K1 C33 C38 88.99(14) . . . . ?
N4 K1 C33 C34 -119.4(2) . . . . ?
N1 K1 C33 C34 58.9(2) 4 . . . ?
N2 K1 C33 C34 170.72(14) 4 . . . ?
N3 K1 C33 C34 -107.66(16) . . . . ?
C21 K1 C33 C34 37.74(18) 4 . . . ?
N3 K1 C33 C34 -177.43(15) 4 . . . ?
N2 K1 C33 C34 -102.79(16) . . . . ?
C22 K1 C33 C34 10.68(18) 4 . . . ?
C29 K1 C33 C34 90.12(17) 4 . . . ?
K2 K1 C33 C34 -112.34(19) . . . . ?
K3 K1 C33 C34 -149.77(16) . . . . ?
N4 C33 C34 C35 -170.8(2) . . . . ?
C38 C33 C34 C35 0.8(3) . . . . ?
K1 C33 C34 C35 -104.3(2) . . . . ?
N4 C33 C34 C42 8.4(3) . . . . ?
C38 C33 C34 C42 -179.9(2) . . . . ?
K1 C33 C34 C42 74.9(2) . . . . ?
C33 C34 C35 C36 0.8(4) . . . . ?
C42 C34 C35 C36 -178.5(3) . . . . ?
C34 C35 C36 C37 -1.9(5) . . . . ?
C35 C36 C37 C38 1.3(5) . . . . ?
C36 C37 C38 C33 0.3(4) . . . . ?
C36 C37 C38 C39 -177.0(3) . . . . ?
N4 C33 C38 C37 170.4(2) . . . . ?
C34 C33 C38 C37 -1.4(4) . . . . ?
K1 C33 C38 C37 106.3(2) . . . . ?
N4 C33 C38 C39 -12.3(3) . . . . ?
C34 C33 C38 C39 175.9(2) . . . . ?
K1 C33 C38 C39 -76.5(2) . . . . ?
C37 C38 C39 C40 -70.3(4) . . . . ?
C33 C38 C39 C40 112.4(3) . . . . ?
C37 C38 C39 C41 54.1(4) . . . . ?
C33 C38 C39 C41 -123.2(3) . . . . ?
C35 C34 C42 C43 100.0(3) . . . . ?
C33 C34 C42 C43 -79.3(3) . . . . ?
C35 C34 C42 C44 -27.1(4) . . . . ?
C33 C34 C42 C44 153.6(3) . . . . ?
C45 C46 O1 C47 -147(4) . . . . ?
C46 O1 C47 C48 157(3) . . . . ?
C45' C46' O1' C47' -154(3) . . . . ?
C46' O1' C47' C48' 136(4) . . . . ?
